data_4313287
loop_
_publ_author_name
'Nicolas Barrier'
'Patrick Gougeon'
'Richard Retoux'
'Henri Leligny'

_publ_section_title
;
 Mn~2.4Mo6O9: First Example of Empty Twin Chains of Edge-Sharing M6
 Octahedra in Transition Metal Cluster Chemistry
;
_journal_name_full 'Inorganic Chemistry'
_journal_page_first 1734
_journal_page_last 1738
_journal_paper_doi 10.1021/ic0260365
_journal_volume 42
_journal_year 2003
_chemical_formula_sum 'Mn2.44 Mo6 O9'
_chemical_formula_weight 853.69
_chemical_name_systematic
;
 ?
;
_space_group_IT_number 62
_symmetry_cell_setting orthorhombic
_symmetry_space_group_name_Hall '-P 2ac 2n'
_symmetry_space_group_name_H-M 'P n m a'
_atom_sites_solution_hydrogens geom
_atom_sites_solution_primary direct
_atom_sites_solution_secondary difmap
_audit_creation_method SHELXL-97
_cell_angle_alpha 90.000(5)
_cell_angle_beta 90.000(5)
_cell_angle_gamma 90.000(5)
_cell_formula_units_Z 4
_cell_length_a 16.4824(2)
_cell_length_b 2.8273(2)
_cell_length_c 17.3283(2)
_cell_measurement_temperature 293(2)
_cell_volume 807.51(6)
_computing_structure_refinement 'SHELXL-97 (Sheldrick, 1997)'
_diffrn_ambient_temperature 293(2)
_diffrn_measured_fraction_theta_full 0.996
_diffrn_measured_fraction_theta_max 0.996
_diffrn_radiation_monochromator graphite
_diffrn_radiation_source 'fine-focus sealed tube'
_diffrn_radiation_type MoK\a
_diffrn_radiation_wavelength 0.71069
_diffrn_reflns_av_R_equivalents 0.0562
_diffrn_reflns_av_sigmaI/netI 0.0324
_diffrn_reflns_limit_h_max 28
_diffrn_reflns_limit_h_min -28
_diffrn_reflns_limit_k_max 4
_diffrn_reflns_limit_k_min -4
_diffrn_reflns_limit_l_max 29
_diffrn_reflns_limit_l_min -29
_diffrn_reflns_number 19781
_diffrn_reflns_theta_full 37.78
_diffrn_reflns_theta_max 37.78
_diffrn_reflns_theta_min 1.71
_exptl_absorpt_coefficient_mu 12.711
_exptl_crystal_density_diffrn 7.022
_exptl_crystal_density_method 'not measured'
_exptl_crystal_F_000 1540
_refine_diff_density_max 2.695
_refine_diff_density_min -2.818
_refine_diff_density_rms 0.453
_refine_ls_extinction_coef 0.00290(19)
_refine_ls_extinction_expression Fc^*^=kFc[1+0.001xFc^2^\l^3^/sin(2\q)]^-1/4^
_refine_ls_extinction_method SHELXL
_refine_ls_goodness_of_fit_ref 1.108
_refine_ls_hydrogen_treatment mixed
_refine_ls_matrix_type full
_refine_ls_number_parameters 127
_refine_ls_number_reflns 2486
_refine_ls_number_restraints 0
_refine_ls_restrained_S_all 1.108
_refine_ls_R_factor_all 0.0400
_refine_ls_R_factor_gt 0.0344
_refine_ls_shift/su_max 0.002
_refine_ls_shift/su_mean 0.000
_refine_ls_structure_factor_coef Fsqd
_refine_ls_weighting_details 'calc w=1/[\s^2^(Fo^2^)+(0.0124P)^2^+18.1011P] where P=(Fo^2^+2Fc^2^)/3'
_refine_ls_weighting_scheme calc
_refine_ls_wR_factor_gt 0.0763
_refine_ls_wR_factor_ref 0.0791
_reflns_number_gt 2244
_reflns_number_total 2486
_reflns_threshold_expression >2sigma(I)
_cod_data_source_file ic0260365si20021120_093411.cif
_cod_data_source_block new
_cod_database_code 4313287

loop_
_symmetry_equiv_pos_as_xyz
'x, y, z'
'-x+1/2, -y, z+1/2'
'x+1/2, -y+1/2, -z+1/2'
'-x, y+1/2, -z'
'-x, -y, -z'
'x-1/2, y, -z-1/2'
'-x-1/2, y-1/2, z-1/2'
'x, -y-1/2, z'

loop_
_atom_site_label
_atom_site_type_symbol
_atom_site_fract_x
_atom_site_fract_y
_atom_site_fract_z
_atom_site_U_iso_or_equiv
_atom_site_adp_type
_atom_site_occupancy
_atom_site_symmetry_multiplicity
_atom_site_calc_flag
_atom_site_refinement_flags
_atom_site_disorder_assembly
_atom_site_disorder_group
Mo1 Mo 0.46318(3) 0.2500 0.62731(3) 0.00482(9) Uani 1 2 d S . .
Mo2 Mo 0.06889(3) -0.2500 0.97039(3) 0.00526(9) Uani 1 2 d S . .
Mo3 Mo 0.17012(3) 0.2500 1.07135(3) 0.00977(10) Uani 1 2 d S . .
Mo4 Mo 0.38393(3) -0.2500 1.07849(3) 0.00495(9) Uani 1 2 d S . .
Mo5 Mo 0.44698(3) 0.2500 0.95054(3) 0.00517(9) Uani 1 2 d S . .
Mo6 Mo 0.50975(3) -0.2500 0.82657(3) 0.00936(10) Uani 1 2 d S . .
Mn1 Mn 0.14760(11) -0.2500 0.79316(10) 0.0348(7) Uani 0.704(7) 2 d SP . .
Mn2 Mn 0.2264(3) -0.2500 0.7181(3) 0.064(4) Uani 0.288(8) 2 d SP . .
Mn3 Mn 0.33293(11) -0.2500 0.76439(10) 0.0348(7) Uani 0.708(7) 2 d SP . .
Mn4 Mn 0.2622(3) -0.2500 0.8834(2) 0.041(2) Uani 0.289(7) 2 d SP . .
Mn5 Mn 0.26385(14) 0.2500 0.91980(14) 0.0207(8) Uani 0.451(6) 2 d SP . .
O1 O 0.0993(3) 0.2500 0.6982(2) 0.0092(7) Uani 1 2 d S . .
O2 O 0.1922(3) -0.2500 0.9867(3) 0.0094(7) Uani 1 2 d S . .
O3 O 0.4182(3) 0.2500 0.8346(2) 0.0090(7) Uani 1 2 d S . .
O4 O 0.4796(3) -0.2500 0.7107(2) 0.0107(7) Uani 1 2 d S . .
O5 O 0.5873(3) 0.2500 0.6160(2) 0.0078(7) Uani 1 2 d S . .
O6 O 0.2950(2) 0.2500 1.0958(3) 0.0078(7) Uani 1 2 d S . .
O7 O 0.3419(3) 0.2500 0.6595(3) 0.0091(7) Uani 1 2 d S . .
O8 O 0.3561(2) -0.2500 0.9627(2) 0.0060(6) Uani 1 2 d S . .
O9 O 0.2436(3) 0.2500 0.8033(4) 0.051(3) Uani 1 2 d S . .

loop_
_atom_site_aniso_label
_atom_site_aniso_U_11
_atom_site_aniso_U_22
_atom_site_aniso_U_33
_atom_site_aniso_U_23
_atom_site_aniso_U_13
_atom_site_aniso_U_12
Mo1 0.00450(16) 0.00502(17) 0.00494(17) 0.000 0.00043(12) 0.000
Mo2 0.00442(16) 0.00508(17) 0.00630(18) 0.000 0.00064(13) 0.000
Mo3 0.00406(17) 0.0195(2) 0.00572(18) 0.000 -0.00023(13) 0.000
Mo4 0.00471(17) 0.00490(17) 0.00524(17) 0.000 0.00020(12) 0.000
Mo5 0.00483(17) 0.00482(17) 0.00585(17) 0.000 -0.00067(13) 0.000
Mo6 0.00484(18) 0.0188(2) 0.00443(17) 0.000 -0.00007(13) 0.000
Mn1 0.0136(7) 0.079(2) 0.0114(7) 0.000 -0.0018(5) 0.000
Mn2 0.020(2) 0.162(10) 0.0088(19) 0.000 -0.0034(15) 0.000
Mn3 0.0125(7) 0.080(2) 0.0122(8) 0.000 -0.0002(5) 0.000
Mn4 0.0144(19) 0.099(6) 0.0088(18) 0.000 -0.0023(13) 0.000
Mn5 0.0079(9) 0.0437(18) 0.0106(10) 0.000 0.0008(7) 0.000
O1 0.0152(18) 0.0062(16) 0.0064(15) 0.000 0.0005(14) 0.000
O2 0.0049(15) 0.0050(16) 0.018(2) 0.000 0.0011(14) 0.000
O3 0.0137(18) 0.0058(16) 0.0073(16) 0.000 -0.0036(13) 0.000
O4 0.018(2) 0.0079(17) 0.0057(16) 0.000 -0.0028(14) 0.000
O5 0.0064(15) 0.0100(17) 0.0071(15) 0.000 0.0003(12) 0.000
O6 0.0030(14) 0.0090(17) 0.0115(17) 0.000 -0.0007(12) 0.000
O7 0.0053(15) 0.0057(16) 0.0162(19) 0.000 0.0037(13) 0.000
O8 0.0058(14) 0.0074(16) 0.0049(14) 0.000 -0.0009(12) 0.000
O9 0.008(2) 0.131(9) 0.013(2) 0.000 -0.0001(18) 0.000

loop_
_atom_type_symbol
_atom_type_description
_atom_type_scat_dispersion_real
_atom_type_scat_dispersion_imag
_atom_type_scat_source
O O 0.0106 0.0060 'International Tables Vol C Tables 4.2.6.8 and 6.1.1.4'
Mn Mn 0.3368 0.7283 'International Tables Vol C Tables 4.2.6.8 and 6.1.1.4'
Mo Mo -1.6832 0.6857 'International Tables Vol C Tables 4.2.6.8 and 6.1.1.4'

loop_
_geom_angle_atom_site_label_1
_geom_angle_atom_site_label_2
_geom_angle_atom_site_label_3
_geom_angle
_geom_angle_site_symmetry_1
_geom_angle_site_symmetry_3
_geom_angle_publ_flag
O4 Mo1 O4 87.75(17) 1_565 . ?
O4 Mo1 O5 86.33(17) 1_565 . ?
O4 Mo1 O5 86.33(17) . . ?
O4 Mo1 O7 86.42(17) 1_565 . ?
O4 Mo1 O7 86.42(17) . . ?
O5 Mo1 O7 169.93(18) . . ?
O4 Mo1 Mo2 136.12(8) 1_565 2_554 ?
O4 Mo1 Mo2 136.12(8) . 2_554 ?
O5 Mo1 Mo2 95.51(12) . 2_554 ?
O7 Mo1 Mo2 94.57(13) . 2_554 ?
O4 Mo1 Mo3 134.64(14) 1_565 2_554 ?
O4 Mo1 Mo3 89.97(12) . 2_554 ?
O5 Mo1 Mo3 138.72(8) . 2_554 ?
O7 Mo1 Mo3 48.23(10) . 2_554 ?
Mo2 Mo1 Mo3 60.523(16) 2_554 2_554 ?
O4 Mo1 Mo3 89.97(12) 1_565 2_564 ?
O4 Mo1 Mo3 134.64(14) . 2_564 ?
O5 Mo1 Mo3 138.72(8) . 2_564 ?
O7 Mo1 Mo3 48.23(10) . 2_564 ?
Mo2 Mo1 Mo3 60.523(16) 2_554 2_564 ?
Mo3 Mo1 Mo3 60.964(14) 2_554 2_564 ?
O4 Mo1 Mo2 89.77(12) 1_565 6_667 ?
O4 Mo1 Mo2 133.88(14) . 6_667 ?
O5 Mo1 Mo2 47.57(9) . 6_667 ?
O7 Mo1 Mo2 139.36(9) . 6_667 ?
Mo2 Mo1 Mo2 61.775(17) 2_554 6_667 ?
Mo3 Mo1 Mo2 122.29(2) 2_554 6_667 ?
Mo3 Mo1 Mo2 91.375(15) 2_564 6_667 ?
O4 Mo1 Mo2 133.89(14) 1_565 6_657 ?
O4 Mo1 Mo2 89.77(12) . 6_657 ?
O5 Mo1 Mo2 47.57(9) . 6_657 ?
O7 Mo1 Mo2 139.36(9) . 6_657 ?
Mo2 Mo1 Mo2 61.775(17) 2_554 6_657 ?
Mo3 Mo1 Mo2 91.375(15) 2_554 6_657 ?
Mo3 Mo1 Mo2 122.29(2) 2_564 6_657 ?
Mo2 Mo1 Mo2 60.389(14) 6_667 6_657 ?
O4 Mo1 Mo1 46.13(8) 1_565 1_565 ?
O4 Mo1 Mo1 133.87(8) . 1_565 ?
O5 Mo1 Mo1 90.000(5) . 1_565 ?
O7 Mo1 Mo1 90.000(5) . 1_565 ?
Mo2 Mo1 Mo1 90.000(5) 2_554 1_565 ?
Mo3 Mo1 Mo1 120.482(8) 2_554 1_565 ?
Mo3 Mo1 Mo1 59.518(8) 2_564 1_565 ?
Mo2 Mo1 Mo1 59.805(8) 6_667 1_565 ?
Mo2 Mo1 Mo1 120.195(8) 6_657 1_565 ?
O4 Mo1 Mo1 133.87(8) 1_565 1_545 ?
O4 Mo1 Mo1 46.13(8) . 1_545 ?
O5 Mo1 Mo1 90.000(5) . 1_545 ?
O7 Mo1 Mo1 90.000(5) . 1_545 ?
Mo2 Mo1 Mo1 90.000(5) 2_554 1_545 ?
Mo3 Mo1 Mo1 59.518(8) 2_554 1_545 ?
Mo3 Mo1 Mo1 120.482(8) 2_564 1_545 ?
Mo2 Mo1 Mo1 120.195(8) 6_667 1_545 ?
Mo2 Mo1 Mo1 59.805(8) 6_657 1_545 ?
Mo1 Mo1 Mo1 180.00(5) 1_565 1_545 ?
O4 Mo1 O5 53.25(13) 1_565 1_565 ?
O4 Mo1 O5 121.53(13) . 1_565 ?
O5 Mo1 O5 53.99(6) . 1_565 ?
O7 Mo1 O5 125.37(6) . 1_565 ?
Mo2 Mo1 O5 93.23(7) 2_554 1_565 ?
Mo3 Mo1 O5 148.44(7) 2_554 1_565 ?
Mo3 Mo1 O5 91.80(6) 2_564 1_565 ?
Mo2 Mo1 O5 36.53(7) 6_667 1_565 ?
Mo2 Mo1 O5 90.58(6) 6_657 1_565 ?
Mo1 Mo1 O5 36.01(6) 1_565 1_565 ?
Mo1 Mo1 O5 143.99(6) 1_545 1_565 ?
O4 Mo1 O5 121.53(13) 1_565 1_545 ?
O4 Mo1 O5 53.25(13) . 1_545 ?
O5 Mo1 O5 53.99(6) . 1_545 ?
O7 Mo1 O5 125.37(6) . 1_545 ?
Mo2 Mo1 O5 93.23(7) 2_554 1_545 ?
Mo3 Mo1 O5 91.80(6) 2_554 1_545 ?
Mo3 Mo1 O5 148.44(7) 2_564 1_545 ?
Mo2 Mo1 O5 90.58(6) 6_667 1_545 ?
Mo2 Mo1 O5 36.53(7) 6_657 1_545 ?
Mo1 Mo1 O5 143.99(6) 1_565 1_545 ?
Mo1 Mo1 O5 36.01(6) 1_545 1_545 ?
O5 Mo1 O5 107.98(11) 1_565 1_545 ?
O4 Mo1 Mn3 83.13(12) 1_565 . ?
O4 Mo1 Mn3 47.19(14) . . ?
O5 Mo1 Mn3 132.50(10) . . ?
O7 Mo1 Mn3 39.37(10) . . ?
Mo2 Mo1 Mn3 123.31(3) 2_554 . ?
Mo3 Mo1 Mn3 63.11(3) 2_554 . ?
Mo3 Mo1 Mn3 87.56(3) 2_564 . ?
Mo2 Mo1 Mn3 172.82(2) 6_667 . ?
Mo2 Mo1 Mn3 125.865(14) 6_657 . ?
Mo1 Mo1 Mn3 113.823(13) 1_565 . ?
Mo1 Mo1 Mn3 66.177(13) 1_545 . ?
O5 Mo1 Mn3 136.38(7) 1_565 . ?
O5 Mo1 Mn3 94.04(6) 1_545 . ?
O2 Mo2 O5 87.39(15) . 6_547 ?
O2 Mo2 O5 87.39(15) . 6_557 ?
O5 Mo2 O5 85.60(16) 6_547 6_557 ?
O2 Mo2 Mo1 93.11(13) . 2 ?
O5 Mo2 Mo1 137.20(8) 6_547 2 ?
O5 Mo2 Mo1 137.20(8) 6_557 2 ?
O2 Mo2 Mo3 47.48(10) . . ?
O5 Mo2 Mo3 134.86(12) 6_547 . ?
O5 Mo2 Mo3 91.11(10) 6_557 . ?
Mo1 Mo2 Mo3 60.032(15) 2 . ?
O2 Mo2 Mo3 47.48(10) . 1_545 ?
O5 Mo2 Mo3 91.11(10) 6_547 1_545 ?
O5 Mo2 Mo3 134.86(12) 6_557 1_545 ?
Mo1 Mo2 Mo3 60.031(15) 2 1_545 ?
Mo3 Mo2 Mo3 60.635(14) . 1_545 ?
O2 Mo2 Mo1 134.17(10) . 6_547 ?
O5 Mo2 Mo1 46.80(12) 6_547 6_547 ?
O5 Mo2 Mo1 89.94(10) 6_557 6_547 ?
Mo1 Mo2 Mo1 118.225(17) 2 6_547 ?
Mo3 Mo2 Mo1 178.11(2) . 6_547 ?
Mo3 Mo2 Mo1 119.452(8) 1_545 6_547 ?
O2 Mo2 Mo1 134.17(10) . 6_557 ?
O5 Mo2 Mo1 89.94(10) 6_547 6_557 ?
O5 Mo2 Mo1 46.80(12) 6_557 6_557 ?
Mo1 Mo2 Mo1 118.225(17) 2 6_557 ?
Mo3 Mo2 Mo1 119.452(8) . 6_557 ?
Mo3 Mo2 Mo1 178.11(2) 1_545 6_557 ?
Mo1 Mo2 Mo1 60.389(14) 6_547 6_557 ?
O2 Mo2 Mo2 90.000(5) . 1_565 ?
O5 Mo2 Mo2 132.80(8) 6_547 1_565 ?
O5 Mo2 Mo2 47.20(8) 6_557 1_565 ?
Mo1 Mo2 Mo2 90.000(5) 2 1_565 ?
Mo3 Mo2 Mo2 59.683(8) . 1_565 ?
Mo3 Mo2 Mo2 120.317(8) 1_545 1_565 ?
Mo1 Mo2 Mo2 120.195(8) 6_547 1_565 ?
Mo1 Mo2 Mo2 59.805(8) 6_557 1_565 ?
O2 Mo2 Mo2 90.000(5) . 1_545 ?
O5 Mo2 Mo2 47.20(8) 6_547 1_545 ?
O5 Mo2 Mo2 132.80(8) 6_557 1_545 ?
Mo1 Mo2 Mo2 90.000(5) 2 1_545 ?
Mo3 Mo2 Mo2 120.317(8) . 1_545 ?
Mo3 Mo2 Mo2 59.683(8) 1_545 1_545 ?
Mo1 Mo2 Mo2 59.805(8) 6_547 1_545 ?
Mo1 Mo2 Mo2 120.195(8) 6_557 1_545 ?
Mo2 Mo2 Mo2 180.00(5) 1_565 1_545 ?
O2 Mo2 Mo2 137.39(9) . 5_547 ?
O5 Mo2 Mo2 92.17(10) 6_547 5_547 ?
O5 Mo2 Mo2 135.10(12) 6_557 5_547 ?
Mo1 Mo2 Mo2 59.809(18) 2 5_547 ?
Mo3 Mo2 Mo2 119.84(3) . 5_547 ?
Mo3 Mo2 Mo2 89.966(18) 1_545 5_547 ?
Mo1 Mo2 Mo2 58.416(16) 6_547 5_547 ?
Mo1 Mo2 Mo2 88.43(2) 6_557 5_547 ?
Mo2 Mo2 Mo2 119.563(10) 1_565 5_547 ?
Mo2 Mo2 Mo2 60.437(10) 1_545 5_547 ?
O2 Mo2 Mo2 137.39(9) . 5_557 ?
O5 Mo2 Mo2 135.10(12) 6_547 5_557 ?
O5 Mo2 Mo2 92.17(10) 6_557 5_557 ?
Mo1 Mo2 Mo2 59.809(18) 2 5_557 ?
Mo3 Mo2 Mo2 89.966(18) . 5_557 ?
Mo3 Mo2 Mo2 119.84(3) 1_545 5_557 ?
Mo1 Mo2 Mo2 88.43(2) 6_547 5_557 ?
Mo1 Mo2 Mo2 58.416(16) 6_557 5_557 ?
Mo2 Mo2 Mo2 60.437(10) 1_565 5_557 ?
Mo2 Mo2 Mo2 119.563(10) 1_545 5_557 ?
Mo2 Mo2 Mo2 59.126(18) 5_547 5_557 ?
O2 Mo2 Mn1 74.99(14) . . ?
O5 Mo2 Mn1 44.02(8) 6_547 . ?
O5 Mo2 Mn1 44.02(8) 6_557 . ?
Mo1 Mo2 Mn1 168.10(4) 2 . ?
Mo3 Mo2 Mn1 110.10(3) . . ?
Mo3 Mo2 Mn1 110.10(3) 1_545 . ?
Mo1 Mo2 Mn1 71.72(3) 6_547 . ?
Mo1 Mo2 Mn1 71.72(3) 6_557 . ?
Mo2 Mo2 Mn1 90.000(5) 1_565 . ?
Mo2 Mo2 Mn1 90.000(5) 1_545 . ?
Mo2 Mo2 Mn1 129.67(3) 5_547 . ?
Mo2 Mo2 Mn1 129.67(3) 5_557 . ?
O2 Mo2 O4 123.02(16) . 6_557 ?
O5 Mo2 O4 53.90(11) 6_547 6_557 ?
O5 Mo2 O4 53.90(11) 6_557 6_557 ?
Mo1 Mo2 O4 143.87(8) 2 6_557 ?
Mo3 Mo2 O4 144.94(4) . 6_557 ?
Mo3 Mo2 O4 144.94(4) 1_545 6_557 ?
Mo1 Mo2 O4 36.04(4) 6_547 6_557 ?
Mo1 Mo2 O4 36.04(4) 6_557 6_557 ?
Mo2 Mo2 O4 90.000(5) 1_565 6_557 ?
Mo2 Mo2 O4 90.000(5) 1_545 6_557 ?
Mo2 Mo2 O4 89.29(7) 5_547 6_557 ?
Mo2 Mo2 O4 89.29(7) 5_557 6_557 ?
Mn1 Mo2 O4 48.03(9) . 6_557 ?
O2 Mo3 O2 86.14(18) . 1_565 ?
O2 Mo3 O7 175.17(17) . 2_565 ?
O2 Mo3 O7 94.17(13) 1_565 2_565 ?
O2 Mo3 O7 94.17(13) . 2 ?
O2 Mo3 O7 175.17(17) 1_565 2 ?
O7 Mo3 O7 85.12(18) 2_565 2 ?
O2 Mo3 O6 88.32(15) . . ?
O2 Mo3 O6 88.32(15) 1_565 . ?
O7 Mo3 O6 86.87(15) 2_565 . ?
O7 Mo3 O6 86.87(15) 2 . ?
O2 Mo3 Mo1 92.24(10) . 2 ?
O2 Mo3 Mo1 137.05(12) 1_565 2 ?
O7 Mo3 Mo1 90.81(11) 2_565 2 ?
O7 Mo3 Mo1 47.78(12) 2 2 ?
O6 Mo3 Mo1 134.58(9) . 2 ?
O2 Mo3 Mo1 137.05(12) . 2_565 ?
O2 Mo3 Mo1 92.24(10) 1_565 2_565 ?
O7 Mo3 Mo1 47.78(12) 2_565 2_565 ?
O7 Mo3 Mo1 90.81(11) 2 2_565 ?
O6 Mo3 Mo1 134.58(9) . 2_565 ?
Mo1 Mo3 Mo1 60.964(14) 2 2_565 ?
O2 Mo3 Mo2 46.94(12) . . ?
O2 Mo3 Mo2 90.39(11) 1_565 . ?
O7 Mo3 Mo2 137.84(12) 2_565 . ?
O7 Mo3 Mo2 93.35(10) 2 . ?
O6 Mo3 Mo2 135.20(9) . . ?
Mo1 Mo3 Mo2 59.445(15) 2 . ?
Mo1 Mo3 Mo2 90.216(18) 2_565 . ?
O2 Mo3 Mo2 90.39(11) . 1_565 ?
O2 Mo3 Mo2 46.94(12) 1_565 1_565 ?
O7 Mo3 Mo2 93.35(10) 2_565 1_565 ?
O7 Mo3 Mo2 137.84(12) 2 1_565 ?
O6 Mo3 Mo2 135.20(9) . 1_565 ?
Mo1 Mo3 Mo2 90.216(18) 2 1_565 ?
Mo1 Mo3 Mo2 59.445(15) 2_565 1_565 ?
Mo2 Mo3 Mo2 60.635(14) . 1_565 ?
O2 Mo3 Mo3 133.07(9) . 1_565 ?
O2 Mo3 Mo3 46.93(9) 1_565 1_565 ?
O7 Mo3 Mo3 47.44(9) 2_565 1_565 ?
O7 Mo3 Mo3 132.56(9) 2 1_565 ?
O6 Mo3 Mo3 90.000(5) . 1_565 ?
Mo1 Mo3 Mo3 120.482(8) 2 1_565 ?
Mo1 Mo3 Mo3 59.518(8) 2_565 1_565 ?
Mo2 Mo3 Mo3 120.317(8) . 1_565 ?
Mo2 Mo3 Mo3 59.683(8) 1_565 1_565 ?
O2 Mo3 Mo3 46.93(9) . 1_545 ?
O2 Mo3 Mo3 133.07(9) 1_565 1_545 ?
O7 Mo3 Mo3 132.56(9) 2_565 1_545 ?
O7 Mo3 Mo3 47.44(9) 2 1_545 ?
O6 Mo3 Mo3 90.000(5) . 1_545 ?
Mo1 Mo3 Mo3 59.518(8) 2 1_545 ?
Mo1 Mo3 Mo3 120.482(8) 2_565 1_545 ?
Mo2 Mo3 Mo3 59.683(8) . 1_545 ?
Mo2 Mo3 Mo3 120.317(8) 1_565 1_545 ?
Mo3 Mo3 Mo3 180.00(6) 1_565 1_545 ?
O2 Mo3 Mn5 45.55(9) . . ?
O2 Mo3 Mn5 45.55(9) 1_565 . ?
O7 Mo3 Mn5 132.66(10) 2_565 . ?
O7 Mo3 Mn5 132.66(10) 2 . ?
O6 Mo3 Mn5 71.18(13) . . ?
Mo1 Mo3 Mn5 134.40(4) 2 . ?
Mo1 Mo3 Mn5 134.40(4) 2_565 . ?
Mo2 Mo3 Mn5 76.33(4) . . ?
Mo2 Mo3 Mn5 76.33(4) 1_565 . ?
Mo3 Mo3 Mn5 90.000(5) 1_565 . ?
Mo3 Mo3 Mn5 90.000(5) 1_545 . ?
O2 Mo3 Mn2 119.39(13) . 2 ?
O2 Mo3 Mn2 119.39(13) 1_565 2 ?
O7 Mo3 Mn2 56.37(12) 2_565 2 ?
O7 Mo3 Mn2 56.37(12) 2 2 ?
O6 Mo3 Mn2 44.50(15) . 2 ?
Mo1 Mo3 Mn2 98.64(8) 2 2 ?
Mo1 Mo3 Mn2 98.64(8) 2_565 2 ?
Mo2 Mo3 Mn2 148.29(3) . 2 ?
Mo2 Mo3 Mn2 148.29(3) 1_565 2 ?
Mo3 Mo3 Mn2 90.000(5) 1_565 2 ?
Mo3 Mo3 Mn2 90.000(5) 1_545 2 ?
Mn5 Mo3 Mn2 115.68(11) . 2 ?
O2 Mo3 Mn3 135.36(10) . 2 ?
O2 Mo3 Mn3 135.36(10) 1_565 2 ?
O7 Mo3 Mn3 42.96(9) 2_565 2 ?
O7 Mo3 Mn3 42.96(9) 2 2 ?
O6 Mo3 Mn3 79.22(12) . 2 ?
Mo1 Mo3 Mn3 68.91(3) 2 2 ?
Mo1 Mo3 Mn3 68.91(3) 2_565 2 ?
Mo2 Mo3 Mn3 128.00(3) . 2 ?
Mo2 Mo3 Mn3 128.00(3) 1_565 2 ?
Mo3 Mo3 Mn3 90.000(5) 1_565 2 ?
Mo3 Mo3 Mn3 90.000(5) 1_545 2 ?
Mn5 Mo3 Mn3 150.39(6) . 2 ?
Mn2 Mo3 Mn3 34.71(10) 2 2 ?
O8 Mo4 O6 89.05(15) . . ?
O8 Mo4 O6 89.05(15) . 1_545 ?
O6 Mo4 O6 86.73(16) . 1_545 ?
O8 Mo4 O1 174.70(18) . 2 ?
O6 Mo4 O1 87.09(15) . 2 ?
O6 Mo4 O1 87.09(15) 1_545 2 ?
O8 Mo4 Mo6 135.65(8) . 5_657 ?
O6 Mo4 Mo6 90.77(10) . 5_657 ?
O6 Mo4 Mo6 135.21(12) 1_545 5_657 ?
O1 Mo4 Mo6 48.12(10) 2 5_657 ?
O8 Mo4 Mo6 135.65(8) . 5_647 ?
O6 Mo4 Mo6 135.21(12) . 5_647 ?
O6 Mo4 Mo6 90.77(10) 1_545 5_647 ?
O1 Mo4 Mo6 48.12(10) 2 5_647 ?
Mo6 Mo4 Mo6 60.923(14) 5_657 5_647 ?
O8 Mo4 Mo4 90.000(5) . 1_565 ?
O6 Mo4 Mo4 46.63(8) . 1_565 ?
O6 Mo4 Mo4 133.37(8) 1_545 1_565 ?
O1 Mo4 Mo4 90.000(5) 2 1_565 ?
Mo6 Mo4 Mo4 59.539(8) 5_657 1_565 ?
Mo6 Mo4 Mo4 120.461(8) 5_647 1_565 ?
O8 Mo4 Mo4 90.000(5) . 1_545 ?
O6 Mo4 Mo4 133.37(8) . 1_545 ?
O6 Mo4 Mo4 46.63(8) 1_545 1_545 ?
O1 Mo4 Mo4 90.000(5) 2 1_545 ?
Mo6 Mo4 Mo4 120.461(8) 5_657 1_545 ?
Mo6 Mo4 Mo4 59.539(8) 5_647 1_545 ?
Mo4 Mo4 Mo4 180.00(5) 1_565 1_545 ?
O8 Mo4 Mo5 46.96(8) . 1_545 ?
O6 Mo4 Mo5 136.01(12) . 1_545 ?
O6 Mo4 Mo5 91.88(10) 1_545 1_545 ?
O1 Mo4 Mo5 136.79(9) 2 1_545 ?
Mo6 Mo4 Mo5 119.02(2) 5_657 1_545 ?
Mo6 Mo4 Mo5 88.748(15) 5_647 1_545 ?
Mo4 Mo4 Mo5 119.998(8) 1_565 1_545 ?
Mo4 Mo4 Mo5 60.002(8) 1_545 1_545 ?
O8 Mo4 Mo5 46.96(8) . . ?
O6 Mo4 Mo5 91.88(10) . . ?
O6 Mo4 Mo5 136.01(12) 1_545 . ?
O1 Mo4 Mo5 136.79(9) 2 . ?
Mo6 Mo4 Mo5 88.748(15) 5_657 . ?
Mo6 Mo4 Mo5 119.02(2) 5_647 . ?
Mo4 Mo4 Mo5 60.002(8) 1_565 . ?
Mo4 Mo4 Mo5 119.998(8) 1_545 . ?
Mo5 Mo4 Mo5 59.996(14) 1_545 . ?
O8 Mo4 Mo5 92.64(11) . 5_657 ?
O6 Mo4 Mo5 136.62(8) . 5_657 ?
O6 Mo4 Mo5 136.62(8) 1_545 5_657 ?
O1 Mo4 Mo5 92.66(13) 2 5_657 ?
Mo6 Mo4 Mo5 59.090(15) 5_657 5_657 ?
Mo6 Mo4 Mo5 59.090(15) 5_647 5_657 ?
Mo4 Mo4 Mo5 90.000(5) 1_565 5_657 ?
Mo4 Mo4 Mo5 90.000(5) 1_545 5_657 ?
Mo5 Mo4 Mo5 59.934(17) 1_545 5_657 ?
Mo5 Mo4 Mo5 59.934(17) . 5_657 ?
O8 Mo4 Mn2 125.78(13) . 2 ?
O6 Mo4 Mn2 38.37(14) . 2 ?
O6 Mo4 Mn2 78.30(11) 1_545 2 ?
O1 Mo4 Mn2 49.75(14) 2 2 ?
Mo6 Mo4 Mn2 72.57(9) 5_657 2 ?
Mo6 Mo4 Mn2 97.44(8) 5_647 2 ?
Mo4 Mo4 Mn2 64.96(4) 1_565 2 ?
Mo4 Mo4 Mn2 115.04(4) 1_545 2 ?
Mo5 Mo4 Mn2 168.41(9) 1_545 2 ?
Mo5 Mo4 Mn2 123.81(4) . 2 ?
Mo5 Mo4 Mn2 131.64(9) 5_657 2 ?
O8 Mo4 Mn2 125.78(13) . 2_545 ?
O6 Mo4 Mn2 78.30(12) . 2_545 ?
O6 Mo4 Mn2 38.37(14) 1_545 2_545 ?
O1 Mo4 Mn2 49.75(14) 2 2_545 ?
Mo6 Mo4 Mn2 97.44(8) 5_657 2_545 ?
Mo6 Mo4 Mn2 72.57(9) 5_647 2_545 ?
Mo4 Mo4 Mn2 115.04(4) 1_565 2_545 ?
Mo4 Mo4 Mn2 64.96(4) 1_545 2_545 ?
Mo5 Mo4 Mn2 123.81(4) 1_545 2_545 ?
Mo5 Mo4 Mn2 168.41(9) . 2_545 ?
Mo5 Mo4 Mn2 131.64(9) 5_657 2_545 ?
Mn2 Mo4 Mn2 50.08(7) 2 2_545 ?
O8 Mo4 O8 53.94(5) . 1_545 ?
O6 Mo4 O8 123.05(12) . 1_545 ?
O6 Mo4 O8 55.61(12) 1_545 1_545 ?
O1 Mo4 O8 125.88(5) 2 1_545 ?
Mo6 Mo4 O8 146.18(6) 5_657 1_545 ?
Mo6 Mo4 O8 90.63(6) 5_647 1_545 ?
Mo4 Mo4 O8 143.94(5) 1_565 1_545 ?
Mo4 Mo4 O8 36.06(5) 1_545 1_545 ?
Mo5 Mo4 O8 36.30(6) 1_545 1_545 ?
Mo5 Mo4 O8 90.14(6) . 1_545 ?
Mo5 Mo4 O8 91.56(7) 5_657 1_545 ?
Mn2 Mo4 O8 133.33(9) 2 1_545 ?
Mn2 Mo4 O8 90.11(8) 2_545 1_545 ?
O3 Mo5 O8 86.14(15) . . ?
O3 Mo5 O8 86.14(15) . 1_565 ?
O8 Mo5 O8 86.12(15) . 1_565 ?
O3 Mo5 Mo6 48.06(10) . 1_565 ?
O8 Mo5 Mo6 134.20(11) . 1_565 ?
O8 Mo5 Mo6 90.04(10) 1_565 1_565 ?
O3 Mo5 Mo6 48.06(10) . . ?
O8 Mo5 Mo6 90.04(10) . . ?
O8 Mo5 Mo6 134.20(11) 1_565 . ?
Mo6 Mo5 Mo6 61.329(14) 1_565 . ?
O3 Mo5 Mo5 137.08(9) . 5_667 ?
O8 Mo5 Mo5 136.64(11) . 5_667 ?
O8 Mo5 Mo5 92.53(9) 1_565 5_667 ?
Mo6 Mo5 Mo5 89.090(18) 1_565 5_667 ?
Mo6 Mo5 Mo5 119.62(3) . 5_667 ?
O3 Mo5 Mo5 137.08(9) . 5_657 ?
O8 Mo5 Mo5 92.53(9) . 5_657 ?
O8 Mo5 Mo5 136.64(11) 1_565 5_657 ?
Mo6 Mo5 Mo5 119.62(3) 1_565 5_657 ?
Mo6 Mo5 Mo5 89.090(18) . 5_657 ?
Mo5 Mo5 Mo5 60.007(19) 5_667 5_657 ?
O3 Mo5 Mo5 90.000(5) . 1_565 ?
O8 Mo5 Mo5 133.06(8) . 1_565 ?
O8 Mo5 Mo5 46.94(8) 1_565 1_565 ?
Mo6 Mo5 Mo5 59.336(8) 1_565 1_565 ?
Mo6 Mo5 Mo5 120.664(8) . 1_565 ?
Mo5 Mo5 Mo5 59.996(10) 5_667 1_565 ?
Mo5 Mo5 Mo5 120.004(10) 5_657 1_565 ?
O3 Mo5 Mo5 90.000(5) . 1_545 ?
O8 Mo5 Mo5 46.94(8) . 1_545 ?
O8 Mo5 Mo5 133.06(8) 1_565 1_545 ?
Mo6 Mo5 Mo5 120.664(8) 1_565 1_545 ?
Mo6 Mo5 Mo5 59.336(8) . 1_545 ?
Mo5 Mo5 Mo5 120.004(10) 5_667 1_545 ?
Mo5 Mo5 Mo5 59.996(10) 5_657 1_545 ?
Mo5 Mo5 Mo5 180.00(5) 1_565 1_545 ?
O3 Mo5 Mo4 132.74(10) . . ?
O8 Mo5 Mo4 46.60(11) . . ?
O8 Mo5 Mo4 89.75(10) 1_565 . ?
Mo6 Mo5 Mo4 179.154(17) 1_565 . ?
Mo6 Mo5 Mo4 119.335(8) . . ?
Mo5 Mo5 Mo4 90.10(2) 5_667 . ?
Mo5 Mo5 Mo4 60.115(17) 5_657 . ?
Mo5 Mo5 Mo4 119.998(8) 1_565 . ?
Mo5 Mo5 Mo4 60.002(8) 1_545 . ?
O3 Mo5 Mo4 132.74(10) . 1_565 ?
O8 Mo5 Mo4 89.75(10) . 1_565 ?
O8 Mo5 Mo4 46.60(11) 1_565 1_565 ?
Mo6 Mo5 Mo4 119.335(8) 1_565 1_565 ?
Mo6 Mo5 Mo4 179.154(17) . 1_565 ?
Mo5 Mo5 Mo4 60.115(17) 5_667 1_565 ?
Mo5 Mo5 Mo4 90.10(2) 5_657 1_565 ?
Mo5 Mo5 Mo4 60.002(8) 1_565 1_565 ?
Mo5 Mo5 Mo4 119.998(8) 1_545 1_565 ?
Mo4 Mo5 Mo4 59.996(14) . 1_565 ?
O3 Mo5 Mo4 93.06(13) . 5_657 ?
O8 Mo5 Mo4 136.89(8) . 5_657 ?
O8 Mo5 Mo4 136.89(8) 1_565 5_657 ?
Mo6 Mo5 Mo4 59.671(16) 1_565 5_657 ?
Mo6 Mo5 Mo4 59.671(15) . 5_657 ?
Mo5 Mo5 Mo4 59.951(18) 5_667 5_657 ?
Mo5 Mo5 Mo4 59.951(18) 5_657 5_657 ?
Mo5 Mo5 Mo4 90.000(5) 1_565 5_657 ?
Mo5 Mo5 Mo4 90.000(5) 1_545 5_657 ?
Mo4 Mo5 Mo4 120.066(17) . 5_657 ?
Mo4 Mo5 Mo4 120.066(17) 1_565 5_657 ?
O3 Mo5 Mn5 66.70(14) . . ?
O8 Mo5 Mn5 45.99(8) . . ?
O8 Mo5 Mn5 45.99(8) 1_565 . ?
Mo6 Mo5 Mn5 103.47(4) 1_565 . ?
Mo6 Mo5 Mn5 103.47(4) . . ?
Mo5 Mo5 Mn5 135.58(4) 5_667 . ?
Mo5 Mo5 Mn5 135.58(4) 5_657 . ?
Mo5 Mo5 Mn5 90.000(5) 1_565 . ?
Mo5 Mo5 Mn5 90.000(5) 1_545 . ?
Mo4 Mo5 Mn5 76.96(4) . . ?
Mo4 Mo5 Mn5 76.96(4) 1_565 . ?
Mo4 Mo5 Mn5 159.76(5) 5_657 . ?
O3 Mo5 O3 53.86(6) . 1_545 ?
O8 Mo5 O3 53.76(12) . 1_545 ?
O8 Mo5 O3 120.78(12) 1_565 1_545 ?
Mo6 Mo5 O3 91.02(6) 1_565 1_545 ?
Mo6 Mo5 O3 36.29(7) . 1_545 ?
Mo5 Mo5 O3 146.69(7) 5_667 1_545 ?
Mo5 Mo5 O3 91.60(6) 5_657 1_545 ?
Mo5 Mo5 O3 143.86(6) 1_565 1_545 ?
Mo5 Mo5 O3 36.14(6) 1_545 1_545 ?
Mo4 Mo5 O3 89.80(6) . 1_545 ?
Mo4 Mo5 O3 143.51(8) 1_565 1_545 ?
Mo4 Mo5 O3 91.80(8) 5_657 1_545 ?
Mn5 Mo5 O3 76.51(8) . 1_545 ?
O4 Mo6 O3 83.69(16) . 1_545 ?
O4 Mo6 O3 83.69(16) . . ?
O3 Mo6 O3 86.02(18) 1_545 . ?
O4 Mo6 O1 88.30(16) . 6_657 ?
O3 Mo6 O1 171.96(17) 1_545 6_657 ?
O3 Mo6 O1 93.84(13) . 6_657 ?
O4 Mo6 O1 88.30(15) . 6_647 ?
O3 Mo6 O1 93.84(13) 1_545 6_647 ?
O3 Mo6 O1 171.96(17) . 6_647 ?
O1 Mo6 O1 85.18(18) 6_657 6_647 ?
O4 Mo6 Mo5 131.49(10) . . ?
O3 Mo6 Mo5 91.38(11) 1_545 . ?
O3 Mo6 Mo5 47.81(12) . . ?
O1 Mo6 Mo5 94.47(10) 6_657 . ?
O1 Mo6 Mo5 140.20(12) 6_647 . ?
O4 Mo6 Mo5 131.49(10) . 1_545 ?
O3 Mo6 Mo5 47.81(12) 1_545 1_545 ?
O3 Mo6 Mo5 91.38(11) . 1_545 ?
O1 Mo6 Mo5 140.20(12) 6_657 1_545 ?
O1 Mo6 Mo5 94.47(10) 6_647 1_545 ?
Mo5 Mo6 Mo5 61.329(14) . 1_545 ?
O4 Mo6 Mo4 136.36(10) . 5_657 ?
O3 Mo6 Mo4 139.81(12) 1_545 5_657 ?
O3 Mo6 Mo4 94.15(10) . 5_657 ?
O1 Mo6 Mo4 48.23(12) 6_657 5_657 ?
O1 Mo6 Mo4 91.15(11) 6_647 5_657 ?
Mo5 Mo6 Mo4 61.239(15) . 5_657 ?
Mo5 Mo6 Mo4 92.061(18) 1_545 5_657 ?
O4 Mo6 Mo4 136.36(10) . 5_647 ?
O3 Mo6 Mo4 94.15(10) 1_545 5_647 ?
O3 Mo6 Mo4 139.81(12) . 5_647 ?
O1 Mo6 Mo4 91.15(11) 6_657 5_647 ?
O1 Mo6 Mo4 48.23(12) 6_647 5_647 ?
Mo5 Mo6 Mo4 92.061(18) . 5_647 ?
Mo5 Mo6 Mo4 61.240(15) 1_545 5_647 ?
Mo4 Mo6 Mo4 60.923(14) 5_657 5_647 ?
O4 Mo6 Mo6 90.000(5) . 1_565 ?
O3 Mo6 Mo6 133.01(9) 1_545 1_565 ?
O3 Mo6 Mo6 46.99(9) . 1_565 ?
O1 Mo6 Mo6 47.41(9) 6_657 1_565 ?
O1 Mo6 Mo6 132.59(9) 6_647 1_565 ?
Mo5 Mo6 Mo6 59.336(8) . 1_565 ?
Mo5 Mo6 Mo6 120.664(8) 1_545 1_565 ?
Mo4 Mo6 Mo6 59.539(8) 5_657 1_565 ?
Mo4 Mo6 Mo6 120.461(8) 5_647 1_565 ?
O4 Mo6 Mo6 90.000(5) . 1_545 ?
O3 Mo6 Mo6 46.99(9) 1_545 1_545 ?
O3 Mo6 Mo6 133.01(9) . 1_545 ?
O1 Mo6 Mo6 132.59(9) 6_657 1_545 ?
O1 Mo6 Mo6 47.41(9) 6_647 1_545 ?
Mo5 Mo6 Mo6 120.664(8) . 1_545 ?
Mo5 Mo6 Mo6 59.336(8) 1_545 1_545 ?
Mo4 Mo6 Mo6 120.461(8) 5_657 1_545 ?
Mo4 Mo6 Mo6 59.539(8) 5_647 1_545 ?
Mo6 Mo6 Mo6 180.00(4) 1_565 1_545 ?
O4 Mo6 Mn1 61.51(14) . 6_657 ?
O3 Mo6 Mn1 125.66(11) 1_545 6_657 ?
O3 Mo6 Mn1 125.66(11) . 6_657 ?
O1 Mo6 Mn1 48.65(10) 6_657 6_657 ?
O1 Mo6 Mn1 48.65(10) 6_647 6_657 ?
Mo5 Mo6 Mn1 142.96(2) . 6_657 ?
Mo5 Mo6 Mn1 142.96(2) 1_545 6_657 ?
Mo4 Mo6 Mn1 86.20(3) 5_657 6_657 ?
Mo4 Mo6 Mn1 86.20(3) 5_647 6_657 ?
Mo6 Mo6 Mn1 90.000(5) 1_565 6_657 ?
Mo6 Mo6 Mn1 90.000(5) 1_545 6_657 ?
O4 Mo6 Mn3 55.80(14) . . ?
O3 Mo6 Mn3 48.72(10) 1_545 . ?
O3 Mo6 Mn3 48.72(10) . . ?
O1 Mo6 Mn3 126.28(11) 6_657 . ?
O1 Mo6 Mn3 126.28(11) 6_647 . ?
Mo5 Mo6 Mn3 85.33(3) . . ?
Mo5 Mo6 Mn3 85.33(3) 1_545 . ?
Mo4 Mo6 Mn3 142.57(2) 5_657 . ?
Mo4 Mo6 Mn3 142.57(2) 5_647 . ?
Mo6 Mo6 Mn3 90.000(5) 1_565 . ?
Mo6 Mo6 Mn3 90.000(5) 1_545 . ?
Mn1 Mo6 Mn3 117.31(5) 6_657 . ?
O4 Mo6 O8 119.06(16) . . ?
O3 Mo6 O8 54.65(11) 1_545 . ?
O3 Mo6 O8 54.65(12) . . ?
O1 Mo6 O8 131.10(10) 6_657 . ?
O1 Mo6 O8 131.10(10) 6_647 . ?
Mo5 Mo6 O8 36.74(4) . . ?
Mo5 Mo6 O8 36.74(4) 1_545 . ?
Mo4 Mo6 O8 93.31(6) 5_657 . ?
Mo4 Mo6 O8 93.31(6) 5_647 . ?
Mo6 Mo6 O8 90.000(5) 1_565 . ?
Mo6 Mo6 O8 90.000(5) 1_545 . ?
Mn1 Mo6 O8 179.44(8) 6_657 . ?
Mn3 Mo6 O8 63.26(7) . . ?
Mn2 Mn1 O9 62.17(19) . 1_545 ?
Mn2 Mn1 O9 62.17(19) . . ?
O9 Mn1 O9 83.2(2) 1_545 . ?
Mn2 Mn1 O1 74.89(17) . 1_545 ?
O9 Mn1 O1 84.72(17) 1_545 1_545 ?
O9 Mn1 O1 136.1(2) . 1_545 ?
Mn2 Mn1 O1 74.89(17) . . ?
O9 Mn1 O1 136.1(2) 1_545 . ?
O9 Mn1 O1 84.72(17) . . ?
O1 Mn1 O1 75.44(14) 1_545 . ?
Mn2 Mn1 O5 140.99(9) . 6_557 ?
O9 Mn1 O5 131.5(2) 1_545 6_557 ?
O9 Mn1 O5 81.90(17) . 6_557 ?
O1 Mn1 O5 134.68(17) 1_545 6_557 ?
O1 Mn1 O5 87.90(13) . 6_557 ?
Mn2 Mn1 O5 140.99(9) . 6_547 ?
O9 Mn1 O5 81.90(17) 1_545 6_547 ?
O9 Mn1 O5 131.5(2) . 6_547 ?
O1 Mn1 O5 87.90(13) 1_545 6_547 ?
O1 Mn1 O5 134.68(17) . 6_547 ?
O5 Mn1 O5 74.40(14) 6_557 6_547 ?
Mn2 Mn1 Mn4 84.7(2) . . ?
O9 Mn1 Mn4 51.33(15) 1_545 . ?
O9 Mn1 Mn4 51.33(15) . . ?
O1 Mn1 Mn4 136.00(11) 1_545 . ?
O1 Mn1 Mn4 136.00(12) . . ?
O5 Mn1 Mn4 84.15(14) 6_557 . ?
O5 Mn1 Mn4 84.15(14) 6_547 . ?
Mn2 Mn1 O4 133.6(2) . 6_557 ?
O9 Mn1 O4 138.15(11) 1_545 6_557 ?
O9 Mn1 O4 138.15(11) . 6_557 ?
O1 Mn1 O4 68.81(14) 1_545 6_557 ?
O1 Mn1 O4 68.81(14) . 6_557 ?
O5 Mn1 O4 65.88(13) 6_557 6_557 ?
O5 Mn1 O4 65.88(13) 6_547 6_557 ?
Mn4 Mn1 O4 141.78(16) . 6_557 ?
Mn2 Mn1 Mn1 90.000(5) . 1_565 ?
O9 Mn1 Mn1 131.61(11) 1_545 1_565 ?
O9 Mn1 Mn1 48.39(11) . 1_565 ?
O1 Mn1 Mn1 127.72(7) 1_545 1_565 ?
O1 Mn1 Mn1 52.28(7) . 1_565 ?
O5 Mn1 Mn1 52.80(7) 6_557 1_565 ?
O5 Mn1 Mn1 127.20(7) 6_547 1_565 ?
Mn4 Mn1 Mn1 90.000(5) . 1_565 ?
O4 Mn1 Mn1 90.000(5) 6_557 1_565 ?
Mn2 Mn1 Mn1 90.000(5) . 1_545 ?
O9 Mn1 Mn1 48.39(11) 1_545 1_545 ?
O9 Mn1 Mn1 131.61(11) . 1_545 ?
O1 Mn1 Mn1 52.28(7) 1_545 1_545 ?
O1 Mn1 Mn1 127.72(7) . 1_545 ?
O5 Mn1 Mn1 127.20(7) 6_557 1_545 ?
O5 Mn1 Mn1 52.80(7) 6_547 1_545 ?
Mn4 Mn1 Mn1 90.000(5) . 1_545 ?
O4 Mn1 Mn1 90.000(5) 6_557 1_545 ?
Mn1 Mn1 Mn1 180.00(15) 1_565 1_545 ?
Mn2 Mn1 Mo6 92.55(17) . 6_557 ?
O9 Mn1 Mo6 127.17(15) 1_545 6_557 ?
O9 Mn1 Mo6 127.17(15) . 6_557 ?
O1 Mn1 Mo6 42.74(9) 1_545 6_557 ?
O1 Mn1 Mo6 42.74(9) . 6_557 ?
O5 Mn1 Mo6 98.06(12) 6_557 6_557 ?
O5 Mn1 Mo6 98.06(12) 6_547 6_557 ?
Mn4 Mn1 Mo6 177.21(13) . 6_557 ?
O4 Mn1 Mo6 41.01(9) 6_557 6_557 ?
Mn1 Mn1 Mo6 90.000(5) 1_565 6_557 ?
Mn1 Mn1 Mo6 90.000(5) 1_545 6_557 ?
Mn2 Mn1 Mn3 35.78(16) . . ?
O9 Mn1 Mn3 43.93(12) 1_545 . ?
O9 Mn1 Mn3 43.93(12) . . ?
O1 Mn1 Mn3 103.01(13) 1_545 . ?
O1 Mn1 Mn3 103.01(13) . . ?
O5 Mn1 Mn3 121.88(11) 6_557 . ?
O5 Mn1 Mn3 121.88(11) 6_547 . ?
Mn4 Mn1 Mn3 48.88(12) . . ?
O4 Mn1 Mn3 169.34(12) 6_557 . ?
Mn1 Mn1 Mn3 90.000(5) 1_565 . ?
Mn1 Mn1 Mn3 90.000(5) 1_545 . ?
Mo6 Mn1 Mn3 128.33(7) 6_557 . ?
Mn2 Mn1 Mn5 93.53(16) . . ?
O9 Mn1 Mn5 78.14(14) 1_545 . ?
O9 Mn1 Mn5 38.25(17) . . ?
O1 Mn1 Mn5 162.45(13) 1_545 . ?
O1 Mn1 Mn5 114.79(8) . . ?
O5 Mn1 Mn5 62.04(11) 6_557 . ?
O5 Mn1 Mn5 93.39(11) 6_547 . ?
Mn4 Mn1 Mn5 27.38(4) . . ?
O4 Mn1 Mn5 127.45(10) 6_557 . ?
Mn1 Mn1 Mn5 64.11(2) 1_565 . ?
Mn1 Mn1 Mn5 115.89(2) 1_545 . ?
Mo6 Mn1 Mn5 153.37(3) 6_557 . ?
Mn3 Mn1 Mn5 61.65(6) . . ?
Mn1 Mn2 Mn3 110.4(2) . . ?
Mn1 Mn2 O9 65.8(2) . . ?
Mn3 Mn2 O9 65.0(2) . . ?
Mn1 Mn2 O9 65.8(2) . 1_545 ?
Mn3 Mn2 O9 65.0(2) . 1_545 ?
O9 Mn2 O9 86.5(3) . 1_545 ?
Mn1 Mn2 O6 125.6(3) . 2_554 ?
Mn3 Mn2 O6 124.0(3) . 2_554 ?
O9 Mn2 O6 136.73(15) . 2_554 ?
O9 Mn2 O6 136.73(15) 1_545 2_554 ?
Mn1 Mn2 O1 61.01(17) . . ?
Mn3 Mn2 O1 143.42(13) . . ?
O9 Mn2 O1 80.2(2) . . ?
O9 Mn2 O1 126.1(3) 1_545 . ?
O6 Mn2 O1 74.46(19) 2_554 . ?
Mn1 Mn2 O1 61.01(17) . 1_545 ?
Mn3 Mn2 O1 143.42(13) . 1_545 ?
O9 Mn2 O1 126.1(3) . 1_545 ?
O9 Mn2 O1 80.2(2) 1_545 1_545 ?
O6 Mn2 O1 74.46(19) 2_554 1_545 ?
O1 Mn2 O1 67.33(18) . 1_545 ?
Mn1 Mn2 O7 143.14(13) . 1_545 ?
Mn3 Mn2 O7 59.51(17) . 1_545 ?
O9 Mn2 O7 123.8(3) . 1_545 ?
O9 Mn2 O7 78.8(2) 1_545 1_545 ?
O6 Mn2 O7 74.49(19) 2_554 1_545 ?
O1 Mn2 O7 148.9(2) . 1_545 ?
O1 Mn2 O7 104.43(12) 1_545 1_545 ?
Mn1 Mn2 O7 143.14(13) . . ?
Mn3 Mn2 O7 59.51(17) . . ?
O9 Mn2 O7 78.8(2) . . ?
O9 Mn2 O7 123.8(3) 1_545 . ?
O6 Mn2 O7 74.49(19) 2_554 . ?
O1 Mn2 O7 104.43(12) . . ?
O1 Mn2 O7 148.9(2) 1_545 . ?
O7 Mn2 O7 66.46(17) 1_545 . ?
Mn1 Mn2 Mn2 90.000(5) . 1_565 ?
Mn3 Mn2 Mn2 90.000(5) . 1_565 ?
O9 Mn2 Mn2 46.75(15) . 1_565 ?
O9 Mn2 Mn2 133.25(15) 1_545 1_565 ?
O6 Mn2 Mn2 90.000(5) 2_554 1_565 ?
O1 Mn2 Mn2 56.34(9) . 1_565 ?
O1 Mn2 Mn2 123.66(9) 1_545 1_565 ?
O7 Mn2 Mn2 123.23(8) 1_545 1_565 ?
O7 Mn2 Mn2 56.77(8) . 1_565 ?
Mn1 Mn2 Mn2 90.000(5) . 1_545 ?
Mn3 Mn2 Mn2 90.000(5) . 1_545 ?
O9 Mn2 Mn2 133.25(15) . 1_545 ?
O9 Mn2 Mn2 46.75(15) 1_545 1_545 ?
O6 Mn2 Mn2 90.000(5) 2_554 1_545 ?
O1 Mn2 Mn2 123.66(9) . 1_545 ?
O1 Mn2 Mn2 56.34(9) 1_545 1_545 ?
O7 Mn2 Mn2 56.77(8) 1_545 1_545 ?
O7 Mn2 Mn2 123.23(8) . 1_545 ?
Mn2 Mn2 Mn2 180.0(4) 1_565 1_545 ?
Mn1 Mn2 Mn4 56.60(16) . . ?
Mn3 Mn2 Mn4 53.79(15) . . ?
O9 Mn2 Mn4 43.25(15) . . ?
O9 Mn2 Mn4 43.25(15) 1_545 . ?
O6 Mn2 Mn4 177.8(3) 2_554 . ?
O1 Mn2 Mn4 107.3(2) . . ?
O1 Mn2 Mn4 107.3(2) 1_545 . ?
O7 Mn2 Mn4 103.7(2) 1_545 . ?
O7 Mn2 Mn4 103.7(2) . . ?
Mn2 Mn2 Mn4 90.000(5) 1_565 . ?
Mn2 Mn2 Mn4 90.000(5) 1_545 . ?
Mn1 Mn2 Mo3 168.9(3) . 2_554 ?
Mn3 Mn2 Mo3 80.71(19) . 2_554 ?
O9 Mn2 Mo3 121.2(2) . 2_554 ?
O9 Mn2 Mo3 121.2(2) 1_545 2_554 ?
O6 Mn2 Mo3 43.30(14) 2_554 2_554 ?
O1 Mn2 Mo3 110.21(17) . 2_554 ?
O1 Mn2 Mo3 110.21(17) 1_545 2_554 ?
O7 Mn2 Mo3 42.43(11) 1_545 2_554 ?
O7 Mn2 Mo3 42.43(11) . 2_554 ?
Mn2 Mn2 Mo3 90.000(5) 1_565 2_554 ?
Mn2 Mn2 Mo3 90.000(5) 1_545 2_554 ?
Mn4 Mn2 Mo3 134.5(2) . 2_554 ?
Mn1 Mn2 Mo4 97.34(19) . 2_544 ?
Mn3 Mn2 Mo4 142.77(18) . 2_544 ?
O9 Mn2 Mo4 152.0(3) . 2_544 ?
O9 Mn2 Mo4 107.62(15) 1_545 2_544 ?
O6 Mn2 Mo4 36.52(10) 2_554 2_544 ?
O1 Mn2 Mo4 71.92(14) . 2_544 ?
O1 Mn2 Mo4 38.78(11) 1_545 2_544 ?
O7 Mn2 Mo4 83.38(14) 1_545 2_544 ?
O7 Mn2 Mo4 110.40(19) . 2_544 ?
Mn2 Mn2 Mo4 115.04(4) 1_565 2_544 ?
Mn2 Mn2 Mo4 64.96(4) 1_545 2_544 ?
Mn4 Mn2 Mo4 145.00(15) . 2_544 ?
Mo3 Mn2 Mo4 72.66(10) 2_554 2_544 ?
Mn2 Mn3 O9 60.47(18) . . ?
Mn2 Mn3 O9 60.47(18) . 1_545 ?
O9 Mn3 O9 82.2(2) . 1_545 ?
Mn2 Mn3 O7 74.38(17) . 1_545 ?
O9 Mn3 O7 133.9(2) . 1_545 ?
O9 Mn3 O7 83.56(16) 1_545 1_545 ?
Mn2 Mn3 O7 74.38(17) . . ?
O9 Mn3 O7 83.56(16) . . ?
O9 Mn3 O7 133.9(2) 1_545 . ?
O7 Mn3 O7 75.54(15) 1_545 . ?
Mn2 Mn3 O3 139.81(10) . . ?
O9 Mn3 O3 81.43(17) . . ?
O9 Mn3 O3 130.3(2) 1_545 . ?
O7 Mn3 O3 137.96(17) 1_545 . ?
O7 Mn3 O3 90.06(13) . . ?
Mn2 Mn3 O3 139.81(10) . 1_545 ?
O9 Mn3 O3 130.3(2) . 1_545 ?
O9 Mn3 O3 81.43(17) 1_545 1_545 ?
O7 Mn3 O3 90.06(13) 1_545 1_545 ?
O7 Mn3 O3 137.96(17) . 1_545 ?
O3 Mn3 O3 74.51(14) . 1_545 ?
Mn2 Mn3 Mn4 85.1(2) . . ?
O9 Mn3 Mn4 52.43(16) . . ?
O9 Mn3 Mn4 52.43(16) 1_545 . ?
O7 Mn3 Mn4 135.84(11) 1_545 . ?
O7 Mn3 Mn4 135.85(11) . . ?
O3 Mn3 Mn4 80.93(15) . . ?
O3 Mn3 Mn4 80.93(15) 1_545 . ?
Mn2 Mn3 O4 134.4(2) . . ?
O9 Mn3 O4 138.76(11) . . ?
O9 Mn3 O4 138.76(11) 1_545 . ?
O7 Mn3 O4 69.96(13) 1_545 . ?
O7 Mn3 O4 69.96(13) . . ?
O3 Mn3 O4 68.00(14) . . ?
O3 Mn3 O4 68.00(14) 1_545 . ?
Mn4 Mn3 O4 140.51(16) . . ?
Mn2 Mn3 Mn3 90.000(5) . 1_565 ?
O9 Mn3 Mn3 48.88(11) . 1_565 ?
O9 Mn3 Mn3 131.12(11) 1_545 1_565 ?
O7 Mn3 Mn3 127.77(8) 1_545 1_565 ?
O7 Mn3 Mn3 52.23(8) . 1_565 ?
O3 Mn3 Mn3 52.74(7) . 1_565 ?
O3 Mn3 Mn3 127.26(7) 1_545 1_565 ?
Mn4 Mn3 Mn3 90.000(5) . 1_565 ?
O4 Mn3 Mn3 90.000(5) . 1_565 ?
Mn2 Mn3 Mn3 90.000(5) . 1_545 ?
O9 Mn3 Mn3 131.12(11) . 1_545 ?
O9 Mn3 Mn3 48.88(11) 1_545 1_545 ?
O7 Mn3 Mn3 52.23(8) 1_545 1_545 ?
O7 Mn3 Mn3 127.77(8) . 1_545 ?
O3 Mn3 Mn3 127.26(7) . 1_545 ?
O3 Mn3 Mn3 52.74(7) 1_545 1_545 ?
Mn4 Mn3 Mn3 90.000(5) . 1_545 ?
O4 Mn3 Mn3 90.000(5) . 1_545 ?
Mn3 Mn3 Mn3 180.00(14) 1_565 1_545 ?
Mn2 Mn3 Mn1 33.83(16) . . ?
O9 Mn3 Mn1 43.39(12) . . ?
O9 Mn3 Mn1 43.39(12) 1_545 . ?
O7 Mn3 Mn1 100.96(12) 1_545 . ?
O7 Mn3 Mn1 100.96(12) . . ?
O3 Mn3 Mn1 120.66(12) . . ?
O3 Mn3 Mn1 120.66(12) 1_545 . ?
Mn4 Mn3 Mn1 51.26(12) . . ?
O4 Mn3 Mn1 168.23(12) . . ?
Mn3 Mn3 Mn1 90.000(5) 1_565 . ?
Mn3 Mn3 Mn1 90.000(5) 1_545 . ?
Mn2 Mn3 Mo6 175.73(17) . . ?
O9 Mn3 Mo6 122.28(15) . . ?
O9 Mn3 Mo6 122.28(15) 1_545 . ?
O7 Mn3 Mo6 102.31(12) 1_545 . ?
O7 Mn3 Mo6 102.31(12) . . ?
O3 Mn3 Mo6 41.83(9) . . ?
O3 Mn3 Mo6 41.83(9) 1_545 . ?
Mn4 Mn3 Mo6 99.17(12) . . ?
O4 Mn3 Mo6 41.34(10) . . ?
Mn3 Mn3 Mo6 90.000(5) 1_565 . ?
Mn3 Mn3 Mo6 90.000(5) 1_545 . ?
Mn1 Mn3 Mo6 150.44(7) . . ?
Mn2 Mn3 Mn5 91.48(15) . . ?
O9 Mn3 Mn5 38.17(17) . . ?
O9 Mn3 Mn5 77.66(14) 1_545 . ?
O7 Mn3 Mn5 160.46(12) 1_545 . ?
O7 Mn3 Mn5 114.15(8) . . ?
O3 Mn3 Mn5 61.02(12) . . ?
O3 Mn3 Mn5 92.43(12) 1_545 . ?
Mn4 Mn3 Mn5 26.57(4) . . ?
O4 Mn3 Mn5 128.68(10) . . ?
Mn3 Mn3 Mn5 64.20(2) 1_565 . ?
Mn3 Mn3 Mn5 115.80(2) 1_545 . ?
Mn1 Mn3 Mn5 61.34(6) . . ?
Mo6 Mn3 Mn5 92.36(6) . . ?
Mn5 Mn4 Mn5 131.9(3) . 1_545 ?
Mn5 Mn4 O9 158.2(3) . 1_545 ?
Mn5 Mn4 O9 68.97(16) 1_545 1_545 ?
Mn5 Mn4 O9 68.97(16) . . ?
Mn5 Mn4 O9 158.2(3) 1_545 . ?
O9 Mn4 O9 89.6(3) 1_545 . ?
Mn5 Mn4 O8 73.54(18) . . ?
Mn5 Mn4 O8 73.54(18) 1_545 . ?
O9 Mn4 O8 125.1(2) 1_545 . ?
O9 Mn4 O8 125.1(2) . . ?
Mn5 Mn4 O2 70.55(18) . . ?
Mn5 Mn4 O2 70.55(18) 1_545 . ?
O9 Mn4 O2 119.9(2) 1_545 . ?
O9 Mn4 O2 119.9(2) . . ?
O8 Mn4 O2 81.2(2) . . ?
Mn5 Mn4 Mn3 110.25(18) . . ?
Mn5 Mn4 Mn3 110.25(18) 1_545 . ?
O9 Mn4 Mn3 58.16(19) 1_545 . ?
O9 Mn4 Mn3 58.16(19) . . ?
O8 Mn4 Mn3 102.1(2) . . ?
O2 Mn4 Mn3 176.6(3) . . ?
Mn5 Mn4 Mn1 105.84(19) . . ?
Mn5 Mn4 Mn1 105.84(19) 1_545 . ?
O9 Mn4 Mn1 55.96(18) 1_545 . ?
O9 Mn4 Mn1 55.96(18) . . ?
O8 Mn4 Mn1 178.0(3) . . ?
O2 Mn4 Mn1 96.8(2) . . ?
Mn3 Mn4 Mn1 79.85(14) . . ?
Mn5 Mn4 Mn4 24.06(16) . 1_565 ?
Mn5 Mn4 Mn4 155.94(16) 1_545 1_565 ?
O9 Mn4 Mn4 134.82(15) 1_545 1_565 ?
O9 Mn4 Mn4 45.18(15) . 1_565 ?
O8 Mn4 Mn4 90.000(5) . 1_565 ?
O2 Mn4 Mn4 90.000(5) . 1_565 ?
Mn3 Mn4 Mn4 90.000(5) . 1_565 ?
Mn1 Mn4 Mn4 90.000(5) . 1_565 ?
Mn5 Mn4 Mn4 155.94(16) . 1_545 ?
Mn5 Mn4 Mn4 24.06(16) 1_545 1_545 ?
O9 Mn4 Mn4 45.18(15) 1_545 1_545 ?
O9 Mn4 Mn4 134.82(15) . 1_545 ?
O8 Mn4 Mn4 90.000(5) . 1_545 ?
O2 Mn4 Mn4 90.000(5) . 1_545 ?
Mn3 Mn4 Mn4 90.000(5) . 1_545 ?
Mn1 Mn4 Mn4 90.000(5) . 1_545 ?
Mn4 Mn4 Mn4 180.0(5) 1_565 1_545 ?
Mn5 Mn4 Mn2 113.73(16) . . ?
Mn5 Mn4 Mn2 113.73(16) 1_545 . ?
O9 Mn4 Mn2 44.82(15) 1_545 . ?
O9 Mn4 Mn2 44.82(15) . . ?
O8 Mn4 Mn2 143.3(3) . . ?
O2 Mn4 Mn2 135.5(3) . . ?
Mn3 Mn4 Mn2 41.11(13) . . ?
Mn1 Mn4 Mn2 38.74(13) . . ?
Mn4 Mn4 Mn2 90.000(5) 1_565 . ?
Mn4 Mn4 Mn2 90.000(5) 1_545 . ?
Mn5 Mn4 O3 71.07(17) . . ?
Mn5 Mn4 O3 121.4(2) 1_545 . ?
O9 Mn4 O3 105.3(2) 1_545 . ?
O9 Mn4 O3 67.1(2) . . ?
O8 Mn4 O3 63.54(17) . . ?
O2 Mn4 O3 133.56(19) . . ?
Mn3 Mn4 O3 49.05(11) . . ?
Mn1 Mn4 O3 118.16(16) . . ?
Mn4 Mn4 O3 62.42(6) 1_565 . ?
Mn4 Mn4 O3 117.58(6) 1_545 . ?
Mn2 Mn4 O3 84.18(16) . . ?
Mn5 Mn4 O3 121.4(2) . 1_545 ?
Mn5 Mn4 O3 71.07(17) 1_545 1_545 ?
O9 Mn4 O3 67.1(2) 1_545 1_545 ?
O9 Mn4 O3 105.3(2) . 1_545 ?
O8 Mn4 O3 63.54(17) . 1_545 ?
O2 Mn4 O3 133.56(18) . 1_545 ?
Mn3 Mn4 O3 49.05(11) . 1_545 ?
Mn1 Mn4 O3 118.16(16) . 1_545 ?
Mn4 Mn4 O3 117.58(6) 1_565 1_545 ?
Mn4 Mn4 O3 62.42(6) 1_545 1_545 ?
Mn2 Mn4 O3 84.18(16) . 1_545 ?
O3 Mn4 O3 55.17(11) . 1_545 ?
Mn5 Mn4 O5 114.6(2) . 6_547 ?
Mn5 Mn4 O5 67.18(17) 1_545 6_547 ?
O9 Mn4 O5 63.5(2) 1_545 6_547 ?
O9 Mn4 O5 100.1(2) . 6_547 ?
O8 Mn4 O5 132.00(19) . 6_547 ?
O2 Mn4 O5 60.69(16) . 6_547 ?
Mn3 Mn4 O5 116.40(16) . 6_547 ?
Mn1 Mn4 O5 46.41(10) . 6_547 ?
Mn4 Mn4 O5 116.12(5) 1_565 6_547 ?
Mn4 Mn4 O5 63.88(5) 1_545 6_547 ?
Mn2 Mn4 O5 79.75(16) . 6_547 ?
O3 Mn4 O5 163.89(19) . 6_547 ?
O3 Mn4 O5 123.58(7) 1_545 6_547 ?
Mn4 Mn5 Mn4 131.9(3) . 1_565 ?
Mn4 Mn5 O9 66.13(16) . . ?
Mn4 Mn5 O9 66.13(16) 1_565 . ?
Mn4 Mn5 O2 67.31(19) . . ?
Mn4 Mn5 O2 143.2(2) 1_565 . ?
O9 Mn5 O2 115.89(18) . . ?
Mn4 Mn5 O2 143.2(2) . 1_565 ?
Mn4 Mn5 O2 67.31(19) 1_565 1_565 ?
O9 Mn5 O2 115.89(18) . 1_565 ?
O2 Mn5 O2 81.04(17) . 1_565 ?
Mn4 Mn5 O8 137.3(2) . 1_565 ?
Mn4 Mn5 O8 64.14(18) 1_565 1_565 ?
O9 Mn5 O8 116.43(17) . 1_565 ?
O2 Mn5 O8 127.67(19) . 1_565 ?
O2 Mn5 O8 77.18(14) 1_565 1_565 ?
Mn4 Mn5 O8 64.14(18) . . ?
Mn4 Mn5 O8 137.3(2) 1_565 . ?
O9 Mn5 O8 116.43(17) . . ?
O2 Mn5 O8 77.18(14) . . ?
O2 Mn5 O8 127.67(19) 1_565 . ?
O8 Mn5 O8 79.74(15) 1_565 . ?
Mn4 Mn5 Mn5 155.94(16) . 1_565 ?
Mn4 Mn5 Mn5 24.06(16) 1_565 1_565 ?
O9 Mn5 Mn5 90.000(5) . 1_565 ?
O2 Mn5 Mn5 130.52(9) . 1_565 ?
O2 Mn5 Mn5 49.48(9) 1_565 1_565 ?
O8 Mn5 Mn5 50.13(8) 1_565 1_565 ?
O8 Mn5 Mn5 129.87(8) . 1_565 ?
Mn4 Mn5 Mn5 24.06(16) . 1_545 ?
Mn4 Mn5 Mn5 155.94(16) 1_565 1_545 ?
O9 Mn5 Mn5 90.000(5) . 1_545 ?
O2 Mn5 Mn5 49.48(9) . 1_545 ?
O2 Mn5 Mn5 130.52(9) 1_565 1_545 ?
O8 Mn5 Mn5 129.87(8) 1_565 1_545 ?
O8 Mn5 Mn5 50.13(8) . 1_545 ?
Mn5 Mn5 Mn5 180.0(3) 1_565 1_545 ?
Mn4 Mn5 O3 79.07(19) . . ?
Mn4 Mn5 O3 79.07(19) 1_565 . ?
O9 Mn5 O3 69.27(19) . . ?
O2 Mn5 O3 137.44(10) . . ?
O2 Mn5 O3 137.44(10) 1_565 . ?
O8 Mn5 O3 64.71(13) 1_565 . ?
O8 Mn5 O3 64.71(13) . . ?
Mn5 Mn5 O3 90.000(5) 1_565 . ?
Mn5 Mn5 O3 90.000(5) 1_545 . ?
Mn4 Mn5 O5 84.2(2) . 6_557 ?
Mn4 Mn5 O5 84.2(2) 1_565 6_557 ?
O9 Mn5 O5 68.58(19) . 6_557 ?
O2 Mn5 O5 65.18(14) . 6_557 ?
O2 Mn5 O5 65.18(14) 1_565 6_557 ?
O8 Mn5 O5 138.12(9) 1_565 6_557 ?
O8 Mn5 O5 138.12(9) . 6_557 ?
Mn5 Mn5 O5 90.000(5) 1_565 6_557 ?
Mn5 Mn5 O5 90.000(5) 1_545 6_557 ?
O3 Mn5 O5 137.85(14) . 6_557 ?
Mn4 Mn5 Mo3 110.02(18) . . ?
Mn4 Mn5 Mo3 110.02(18) 1_565 . ?
O9 Mn5 Mo3 140.13(19) . . ?
O2 Mn5 Mo3 42.78(10) . . ?
O2 Mn5 Mo3 42.78(10) 1_565 . ?
O8 Mn5 Mo3 93.39(13) 1_565 . ?
O8 Mn5 Mo3 93.39(13) . . ?
Mn5 Mn5 Mo3 90.000(5) 1_565 . ?
Mn5 Mn5 Mo3 90.000(5) 1_545 . ?
O3 Mn5 Mo3 150.60(12) . . ?
O5 Mn5 Mo3 71.55(9) 6_557 . ?
Mn4 Mn5 Mo5 95.03(19) . . ?
Mn4 Mn5 Mo5 95.03(19) 1_565 . ?
O9 Mn5 Mo5 109.41(18) . . ?
O2 Mn5 Mo5 116.22(13) . . ?
O2 Mn5 Mo5 116.22(13) 1_565 . ?
O8 Mn5 Mo5 42.47(8) 1_565 . ?
O8 Mn5 Mo5 42.47(9) . . ?
Mn5 Mn5 Mo5 90.000(5) 1_565 . ?
Mn5 Mn5 Mo5 90.000(5) 1_545 . ?
O3 Mn5 Mo5 40.14(9) . . ?
O5 Mn5 Mo5 177.99(12) 6_557 . ?
Mo3 Mn5 Mo5 110.46(8) . . ?
Mn4 Mn5 O6 113.86(16) . . ?
Mn4 Mn5 O6 113.86(16) 1_565 . ?
O9 Mn5 O6 179.9(2) . . ?
O2 Mn5 O6 64.21(14) . . ?
O2 Mn5 O6 64.21(14) 1_565 . ?
O8 Mn5 O6 63.46(12) 1_565 . ?
O8 Mn5 O6 63.46(12) . . ?
Mn5 Mn5 O6 90.000(5) 1_565 . ?
Mn5 Mn5 O6 90.000(5) 1_545 . ?
O3 Mn5 O6 110.59(13) . . ?
O5 Mn5 O6 111.56(13) 6_557 . ?
Mo3 Mn5 O6 40.01(8) . . ?
Mo5 Mn5 O6 70.45(9) . . ?
Mo6 O1 Mo6 85.18(18) 6_557 6_567 ?
Mo6 O1 Mo4 83.65(14) 6_557 2_554 ?
Mo6 O1 Mo4 83.65(14) 6_567 2_554 ?
Mo6 O1 Mn1 143.5(2) 6_557 1_565 ?
Mo6 O1 Mn1 88.61(8) 6_567 1_565 ?
Mo4 O1 Mn1 131.34(15) 2_554 1_565 ?
Mo6 O1 Mn1 88.61(8) 6_557 . ?
Mo6 O1 Mn1 143.5(2) 6_567 . ?
Mo4 O1 Mn1 131.34(15) 2_554 . ?
Mn1 O1 Mn1 75.44(14) 1_565 . ?
Mo6 O1 Mn2 169.57(19) 6_557 1_565 ?
Mo6 O1 Mn2 103.48(8) 6_567 1_565 ?
Mo4 O1 Mn2 91.46(18) 2_554 1_565 ?
Mn1 O1 Mn2 44.11(13) 1_565 1_565 ?
Mn1 O1 Mn2 87.72(18) . 1_565 ?
Mo6 O1 Mn2 103.48(7) 6_557 . ?
Mo6 O1 Mn2 169.57(19) 6_567 . ?
Mo4 O1 Mn2 91.46(18) 2_554 . ?
Mn1 O1 Mn2 87.72(18) 1_565 . ?
Mn1 O1 Mn2 44.11(13) . . ?
Mn2 O1 Mn2 67.33(18) 1_565 . ?
Mo6 O1 Mo4 52.43(6) 6_557 2_544 ?
Mo6 O1 Mo4 118.57(16) 6_567 2_544 ?
Mo4 O1 Mo4 53.49(6) 2_554 2_544 ?
Mn1 O1 Mo4 152.22(17) 1_565 2_544 ?
Mn1 O1 Mo4 84.33(5) . 2_544 ?
Mn2 O1 Mo4 117.44(17) 1_565 2_544 ?
Mn2 O1 Mo4 64.51(10) . 2_544 ?
Mo6 O1 Mo4 118.57(16) 6_557 2_564 ?
Mo6 O1 Mo4 52.43(6) 6_567 2_564 ?
Mo4 O1 Mo4 53.49(6) 2_554 2_564 ?
Mn1 O1 Mo4 84.33(5) 1_565 2_564 ?
Mn1 O1 Mo4 152.22(17) . 2_564 ?
Mn2 O1 Mo4 64.51(10) 1_565 2_564 ?
Mn2 O1 Mo4 117.44(17) . 2_564 ?
Mo4 O1 Mo4 106.98(11) 2_544 2_564 ?
Mo6 O1 Mo5 50.17(10) 6_557 6_557 ?
Mo6 O1 Mo5 50.17(10) 6_567 6_557 ?
Mo4 O1 Mo5 51.83(10) 2_554 6_557 ?
Mn1 O1 Mo5 138.62(10) 1_565 6_557 ?
Mn1 O1 Mo5 138.62(10) . 6_557 ?
Mn2 O1 Mo5 132.05(14) 1_565 6_557 ?
Mn2 O1 Mo5 132.05(14) . 6_557 ?
Mo4 O1 Mo5 68.43(7) 2_544 6_557 ?
Mo4 O1 Mo5 68.43(7) 2_564 6_557 ?
Mo6 O1 Mo1 75.15(12) 6_557 6_557 ?
Mo6 O1 Mo1 75.15(12) 6_567 6_557 ?
Mo4 O1 Mo1 150.99(19) 2_554 6_557 ?
Mn1 O1 Mo1 68.49(11) 1_565 6_557 ?
Mn1 O1 Mo1 68.49(11) . 6_557 ?
Mn2 O1 Mo1 112.40(16) 1_565 6_557 ?
Mn2 O1 Mo1 112.40(16) . 6_557 ?
Mo4 O1 Mo1 121.35(7) 2_544 6_557 ?
Mo4 O1 Mo1 121.35(7) 2_564 6_557 ?
Mo5 O1 Mo1 99.16(11) 6_557 6_557 ?
Mo2 O2 Mo3 85.58(14) . . ?
Mo2 O2 Mo3 85.58(14) . 1_545 ?
Mo3 O2 Mo3 86.14(18) . 1_545 ?
Mo2 O2 Mn4 114.9(3) . . ?
Mo3 O2 Mn4 133.73(11) . . ?
Mo3 O2 Mn4 133.73(11) 1_545 . ?
Mo2 O2 Mn5 117.66(18) . 1_545 ?
Mo3 O2 Mn5 156.5(2) . 1_545 ?
Mo3 O2 Mn5 91.68(7) 1_545 1_545 ?
Mn4 O2 Mn5 42.14(10) . 1_545 ?
Mo2 O2 Mn5 117.66(18) . . ?
Mo3 O2 Mn5 91.68(7) . . ?
Mo3 O2 Mn5 156.5(2) 1_545 . ?
Mn4 O2 Mn5 42.14(10) . . ?
Mn5 O2 Mn5 81.04(17) 1_545 . ?
Mo2 O2 Mn1 69.73(13) . . ?
Mo3 O2 Mn1 130.90(12) . . ?
Mo3 O2 Mn1 130.90(12) 1_545 . ?
Mn4 O2 Mn1 45.19(15) . . ?
Mn5 O2 Mn1 66.18(13) 1_545 . ?
Mn5 O2 Mn1 66.18(13) . . ?
Mo2 O2 Mo2 54.02(6) . 1_545 ?
Mo3 O2 Mo2 120.49(16) . 1_545 ?
Mo3 O2 Mo2 53.28(6) 1_545 1_545 ?
Mn4 O2 Mo2 104.33(13) . 1_545 ?
Mn5 O2 Mo2 75.34(7) 1_545 1_545 ?
Mn5 O2 Mo2 142.99(19) . 1_545 ?
Mn1 O2 Mo2 78.26(8) . 1_545 ?
Mo2 O2 Mo2 54.02(6) . 1_565 ?
Mo3 O2 Mo2 53.28(6) . 1_565 ?
Mo3 O2 Mo2 120.49(16) 1_545 1_565 ?
Mn4 O2 Mo2 104.33(13) . 1_565 ?
Mn5 O2 Mo2 142.99(19) 1_545 1_565 ?
Mn5 O2 Mo2 75.34(7) . 1_565 ?
Mn1 O2 Mo2 78.26(8) . 1_565 ?
Mo2 O2 Mo2 108.05(11) 1_545 1_565 ?
Mo2 O2 Mo1 51.47(10) . 2 ?
Mo3 O2 Mo1 51.96(10) . 2 ?
Mo3 O2 Mo1 51.96(10) 1_545 2 ?
Mn4 O2 Mo1 166.4(2) . 2 ?
Mn5 O2 Mo1 139.47(9) 1_545 2 ?
Mn5 O2 Mo1 139.47(9) . 2 ?
Mn1 O2 Mo1 121.20(13) . 2 ?
Mo2 O2 Mo1 68.54(7) 1_545 2 ?
Mo2 O2 Mo1 68.54(7) 1_565 2 ?
Mo2 O2 Mo4 161.2(2) . . ?
Mo3 O2 Mo4 80.70(13) . . ?
Mo3 O2 Mo4 80.70(13) 1_545 . ?
Mn4 O2 Mo4 83.91(17) . . ?
Mn5 O2 Mo4 75.82(13) 1_545 . ?
Mn5 O2 Mo4 75.82(13) . . ?
Mn1 O2 Mo4 129.11(13) . . ?
Mo2 O2 Mo4 123.78(7) 1_545 . ?
Mo2 O2 Mo4 123.78(7) 1_565 . ?
Mo1 O2 Mo4 109.69(13) 2 . ?
Mo2 O2 Mn4 104.69(13) . 1_545 ?
Mo3 O2 Mn4 164.01(19) . 1_545 ?
Mo3 O2 Mn4 82.54(7) 1_545 1_545 ?
Mn4 O2 Mn4 53.02(8) . 1_545 ?
Mn5 O2 Mn4 15.19(9) 1_545 1_545 ?
Mn5 O2 Mn4 94.19(15) . 1_545 ?
Mn1 O2 Mn4 64.92(10) . 1_545 ?
Mo2 O2 Mn4 60.16(7) 1_545 1_545 ?
Mo2 O2 Mn4 142.69(16) 1_565 1_545 ?
Mo1 O2 Mn4 125.78(9) 2 1_545 ?
Mo4 O2 Mn4 86.34(11) . 1_545 ?
Mo5 O3 Mo6 84.14(14) . 1_565 ?
Mo5 O3 Mo6 84.14(14) . . ?
Mo6 O3 Mo6 86.02(18) 1_565 . ?
Mo5 O3 Mn3 130.19(15) . . ?
Mo6 O3 Mn3 144.7(2) 1_565 . ?
Mo6 O3 Mn3 89.45(8) . . ?
Mo5 O3 Mn3 130.19(15) . 1_565 ?
Mo6 O3 Mn3 89.45(8) 1_565 1_565 ?
Mo6 O3 Mn3 144.7(2) . 1_565 ?
Mn3 O3 Mn3 74.51(14) . 1_565 ?
Mo5 O3 Mn5 73.16(14) . . ?
Mo6 O3 Mn5 131.56(12) 1_565 . ?
Mo6 O3 Mn5 131.56(12) . . ?
Mn3 O3 Mn5 74.99(13) . . ?
Mn3 O3 Mn5 74.99(13) 1_565 . ?
Mo5 O3 Mn4 85.64(16) . . ?
Mo6 O3 Mn4 161.35(16) 1_565 . ?
Mo6 O3 Mn4 108.41(7) . . ?
Mn3 O3 Mn4 50.01(12) . . ?
Mn3 O3 Mn4 85.30(16) 1_565 . ?
Mn5 O3 Mn4 29.86(7) . . ?
Mo5 O3 Mn4 85.64(16) . 1_565 ?
Mo6 O3 Mn4 108.41(7) 1_565 1_565 ?
Mo6 O3 Mn4 161.35(16) . 1_565 ?
Mn3 O3 Mn4 85.30(16) . 1_565 ?
Mn3 O3 Mn4 50.01(12) 1_565 1_565 ?
Mn5 O3 Mn4 29.86(7) . 1_565 ?
Mn4 O3 Mn4 55.17(11) . 1_565 ?
Mo5 O3 Mo5 53.86(6) . 1_565 ?
Mo6 O3 Mo5 52.33(6) 1_565 1_565 ?
Mo6 O3 Mo5 119.38(16) . 1_565 ?
Mn3 O3 Mo5 150.40(17) . 1_565 ?
Mn3 O3 Mo5 83.78(5) 1_565 1_565 ?
Mn5 O3 Mo5 80.16(9) . 1_565 ?
Mn4 O3 Mo5 109.21(14) . 1_565 ?
Mn4 O3 Mo5 65.24(8) 1_565 1_565 ?
Mo5 O3 Mo5 53.86(6) . 1_545 ?
Mo6 O3 Mo5 119.38(16) 1_565 1_545 ?
Mo6 O3 Mo5 52.33(6) . 1_545 ?
Mn3 O3 Mo5 83.78(5) . 1_545 ?
Mn3 O3 Mo5 150.40(17) 1_565 1_545 ?
Mn5 O3 Mo5 80.16(9) . 1_545 ?
Mn4 O3 Mo5 65.24(8) . 1_545 ?
Mn4 O3 Mo5 109.21(14) 1_565 1_545 ?
Mo5 O3 Mo5 107.73(11) 1_565 1_545 ?
Mo5 O3 Mo4 51.93(10) . 5_657 ?
Mo6 O3 Mo4 50.73(10) 1_565 5_657 ?
Mo6 O3 Mo4 50.73(10) . 5_657 ?
Mn3 O3 Mo4 139.88(10) . 5_657 ?
Mn3 O3 Mo4 139.88(10) 1_565 5_657 ?
Mn5 O3 Mo4 125.08(14) . 5_657 ?
Mn4 O3 Mo4 130.41(13) . 5_657 ?
Mn4 O3 Mo4 130.41(13) 1_565 5_657 ?
Mo5 O3 Mo4 68.67(7) 1_565 5_657 ?
Mo5 O3 Mo4 68.67(7) 1_545 5_657 ?
Mo5 O3 Mo1 155.0(2) . . ?
Mo6 O3 Mo1 77.71(13) 1_565 . ?
Mo6 O3 Mo1 77.71(13) . . ?
Mn3 O3 Mo1 67.14(11) . . ?
Mn3 O3 Mo1 67.14(11) 1_565 . ?
Mn5 O3 Mo1 131.80(15) . . ?
Mn4 O3 Mo1 116.20(14) . . ?
Mn4 O3 Mo1 116.20(14) 1_565 . ?
Mo5 O3 Mo1 122.32(7) 1_565 . ?
Mo5 O3 Mo1 122.32(7) 1_545 . ?
Mo4 O3 Mo1 103.12(12) 5_657 . ?
Mo1 O4 Mo1 87.75(17) 1_545 . ?
Mo1 O4 Mo6 136.03(9) 1_545 . ?
Mo1 O4 Mo6 136.03(9) . . ?
Mo1 O4 Mn3 97.51(17) 1_545 . ?
Mo1 O4 Mn3 97.51(17) . . ?
Mo6 O4 Mn3 82.87(16) . . ?
Mo1 O4 Mn1 96.62(16) 1_545 6_657 ?
Mo1 O4 Mn1 96.62(16) . 6_657 ?
Mo6 O4 Mn1 77.48(15) . 6_657 ?
Mn3 O4 Mn1 160.35(19) . 6_657 ?
Mo1 O4 Mo3 53.82(10) 1_545 2_554 ?
Mo1 O4 Mo3 53.82(10) . 2_554 ?
Mo6 O4 Mo3 148.3(2) . 2_554 ?
Mn3 O4 Mo3 65.43(11) . 2_554 ?
Mn1 O4 Mo3 134.22(16) 6_657 2_554 ?
Mo1 O4 Mo2 54.18(10) 1_545 6_657 ?
Mo1 O4 Mo2 54.18(10) . 6_657 ?
Mo6 O4 Mo2 141.0(2) . 6_657 ?
Mn3 O4 Mo2 136.17(16) . 6_657 ?
Mn1 O4 Mo2 63.48(10) 6_657 6_657 ?
Mo3 O4 Mo2 70.74(8) 2_554 6_657 ?
Mo1 O4 Mo6 169.83(14) 1_545 1_565 ?
Mo1 O4 Mo6 82.27(3) . 1_565 ?
Mo6 O4 Mo6 53.81(6) . 1_565 ?
Mn3 O4 Mo6 85.80(10) . 1_565 ?
Mn1 O4 Mo6 82.65(9) 6_657 1_565 ?
Mo3 O4 Mo6 120.15(8) 2_554 1_565 ?
Mo2 O4 Mo6 117.30(9) 6_657 1_565 ?
Mo1 O4 Mo6 82.27(3) 1_545 1_545 ?
Mo1 O4 Mo6 169.83(14) . 1_545 ?
Mo6 O4 Mo6 53.81(6) . 1_545 ?
Mn3 O4 Mo6 85.80(10) . 1_545 ?
Mn1 O4 Mo6 82.65(9) 6_657 1_545 ?
Mo3 O4 Mo6 120.15(8) 2_554 1_545 ?
Mo2 O4 Mo6 117.30(9) 6_657 1_545 ?
Mo6 O4 Mo6 107.63(11) 1_565 1_545 ?
Mo1 O4 Mn3 64.99(9) 1_545 1_545 ?
Mo1 O4 Mn3 126.83(19) . 1_545 ?
Mo6 O4 Mn3 85.19(11) . 1_545 ?
Mn3 O4 Mn3 47.51(6) . 1_545 ?
Mn1 O4 Mn3 129.50(7) 6_657 1_545 ?
Mo3 O4 Mn3 73.69(8) 2_554 1_545 ?
Mo2 O4 Mn3 119.16(8) 6_657 1_545 ?
Mo6 O4 Mn3 123.07(13) 1_565 1_545 ?
Mo6 O4 Mn3 49.86(4) 1_545 1_545 ?
Mo1 O4 Mn3 126.83(19) 1_545 1_565 ?
Mo1 O4 Mn3 64.99(9) . 1_565 ?
Mo6 O4 Mn3 85.19(11) . 1_565 ?
Mn3 O4 Mn3 47.51(6) . 1_565 ?
Mn1 O4 Mn3 129.50(7) 6_657 1_565 ?
Mo3 O4 Mn3 73.69(8) 2_554 1_565 ?
Mo2 O4 Mn3 119.16(8) 6_657 1_565 ?
Mo6 O4 Mn3 49.86(4) 1_565 1_565 ?
Mo6 O4 Mn3 123.07(13) 1_545 1_565 ?
Mn3 O4 Mn3 95.02(12) 1_545 1_565 ?
Mo1 O4 Mn1 125.15(18) 1_545 6_667 ?
Mo1 O4 Mn1 65.52(9) . 6_667 ?
Mo6 O4 Mn1 81.27(11) . 6_667 ?
Mn3 O4 Mn1 131.23(7) . 6_667 ?
Mn1 O4 Mn1 45.58(6) 6_657 6_667 ?
Mo3 O4 Mn1 119.22(8) 2_554 6_667 ?
Mo2 O4 Mn1 71.79(8) 6_657 6_667 ?
Mo6 O4 Mn1 48.24(4) 1_565 6_667 ?
Mo6 O4 Mn1 119.14(13) 1_545 6_667 ?
Mn3 O4 Mn1 166.38(13) 1_545 6_667 ?
Mn3 O4 Mn1 85.32(3) 1_565 6_667 ?
Mo1 O5 Mo2 85.63(14) . 6_657 ?
Mo1 O5 Mo2 85.63(14) . 6_667 ?
Mo2 O5 Mo2 85.60(16) 6_657 6_667 ?
Mo1 O5 Mn1 111.02(16) . 6_667 ?
Mo2 O5 Mn1 163.2(2) 6_657 6_667 ?
Mo2 O5 Mn1 97.79(5) 6_667 6_667 ?
Mo1 O5 Mn1 111.02(16) . 6_657 ?
Mo2 O5 Mn1 97.79(5) 6_657 6_657 ?
Mo2 O5 Mn1 163.2(2) 6_667 6_657 ?
Mn1 O5 Mn1 74.40(13) 6_667 6_657 ?
Mo1 O5 Mn5 173.5(2) . 6_657 ?
Mo2 O5 Mn5 89.58(13) 6_657 6_657 ?
Mo2 O5 Mn5 89.58(13) 6_667 6_657 ?
Mn1 O5 Mn5 74.00(12) 6_667 6_657 ?
Mn1 O5 Mn5 74.00(12) 6_657 6_657 ?
Mo1 O5 Mn4 153.31(6) . 6_667 ?
Mo2 O5 Mn4 115.62(17) 6_657 6_667 ?
Mo2 O5 Mn4 80.46(11) 6_667 6_667 ?
Mn1 O5 Mn4 49.44(11) 6_667 6_667 ?
Mn1 O5 Mn4 83.23(14) 6_657 6_667 ?
Mn5 O5 Mn4 28.66(6) 6_657 6_667 ?
Mo1 O5 Mn4 153.31(6) . 6_657 ?
Mo2 O5 Mn4 80.46(11) 6_657 6_657 ?
Mo2 O5 Mn4 115.62(17) 6_667 6_657 ?
Mn1 O5 Mn4 83.23(14) 6_667 6_657 ?
Mn1 O5 Mn4 49.44(11) 6_657 6_657 ?
Mn5 O5 Mn4 28.66(6) 6_657 6_657 ?
Mn4 O5 Mn4 52.23(10) 6_667 6_657 ?
Mo1 O5 Mo1 53.99(6) . 1_545 ?
Mo2 O5 Mo1 53.53(6) 6_657 1_545 ?
Mo2 O5 Mo1 120.32(16) 6_667 1_545 ?
Mn1 O5 Mo1 134.43(15) 6_667 1_545 ?
Mn1 O5 Mo1 73.85(6) 6_657 1_545 ?
Mn5 O5 Mo1 125.74(6) 6_657 1_545 ?
Mn4 O5 Mo1 151.81(10) 6_667 1_545 ?
Mn4 O5 Mo1 99.74(4) 6_657 1_545 ?
Mo1 O5 Mo1 53.99(6) . 1_565 ?
Mo2 O5 Mo1 120.32(16) 6_657 1_565 ?
Mo2 O5 Mo1 53.53(6) 6_667 1_565 ?
Mn1 O5 Mo1 73.85(6) 6_667 1_565 ?
Mn1 O5 Mo1 134.43(15) 6_657 1_565 ?
Mn5 O5 Mo1 125.74(6) 6_657 1_565 ?
Mn4 O5 Mo1 99.74(4) 6_667 1_565 ?
Mn4 O5 Mo1 151.81(10) 6_657 1_565 ?
Mo1 O5 Mo1 107.98(11) 1_545 1_565 ?
Mo1 O5 Mo3 118.31(16) . 6_657 ?
Mo2 O5 Mo3 52.67(9) 6_657 6_657 ?
Mo2 O5 Mo3 52.67(9) 6_667 6_657 ?
Mn1 O5 Mo3 117.13(13) 6_667 6_657 ?
Mn1 O5 Mo3 117.13(13) 6_657 6_657 ?
Mn5 O5 Mo3 55.17(8) 6_657 6_657 ?
Mn4 O5 Mo3 69.82(11) 6_667 6_657 ?
Mn4 O5 Mo3 69.82(11) 6_657 6_657 ?
Mo1 O5 Mo3 106.19(8) 1_545 6_657 ?
Mo1 O5 Mo3 106.19(8) 1_565 6_657 ?
Mo1 O5 Mo2 49.91(9) . 2_554 ?
Mo2 O5 Mo2 52.60(9) 6_657 2_554 ?
Mo2 O5 Mo2 52.60(9) 6_667 2_554 ?
Mn1 O5 Mo2 140.81(8) 6_667 2_554 ?
Mn1 O5 Mo2 140.81(8) 6_657 2_554 ?
Mn5 O5 Mo2 123.56(14) 6_657 2_554 ?
Mn4 O5 Mo2 130.07(13) 6_667 2_554 ?
Mn4 O5 Mo2 130.07(13) 6_657 2_554 ?
Mo1 O5 Mo2 67.75(7) 1_545 2_554 ?
Mo1 O5 Mo2 67.75(7) 1_565 2_554 ?
Mo3 O5 Mo2 68.40(8) 6_657 2_554 ?
Mo4 O6 Mo4 86.73(15) 1_565 . ?
Mo4 O6 Mo3 131.92(11) 1_565 . ?
Mo4 O6 Mo3 131.92(11) . . ?
Mo4 O6 Mn2 105.11(18) 1_565 2 ?
Mo4 O6 Mn2 105.11(18) . 2 ?
Mo3 O6 Mn2 92.2(2) . 2 ?
Mo4 O6 Mn5 88.53(14) 1_565 . ?
Mo4 O6 Mn5 88.53(14) . . ?
Mo3 O6 Mn5 68.81(12) . . ?
Mn2 O6 Mn5 161.0(2) 2 . ?
Mo4 O6 Mo6 53.06(9) 1_565 5_657 ?
Mo4 O6 Mo6 53.06(9) . 5_657 ?
Mo3 O6 Mo6 168.97(19) . 5_657 ?
Mn2 O6 Mo6 76.77(19) 2 5_657 ?
Mn5 O6 Mo6 122.22(13) . 5_657 ?
Mo4 O6 Mo3 161.74(17) 1_565 1_545 ?
Mo4 O6 Mo3 81.22(3) . 1_545 ?
Mo3 O6 Mo3 53.38(5) . 1_545 ?
Mn2 O6 Mo3 91.31(13) 2 1_545 ?
Mn5 O6 Mo3 77.55(8) . 1_545 ?
Mo6 O6 Mo3 125.84(6) 5_657 1_545 ?
Mo4 O6 Mo3 81.22(3) 1_565 1_565 ?
Mo4 O6 Mo3 161.74(17) . 1_565 ?
Mo3 O6 Mo3 53.38(5) . 1_565 ?
Mn2 O6 Mo3 91.31(13) 2 1_565 ?
Mn5 O6 Mo3 77.55(8) . 1_565 ?
Mo6 O6 Mo3 125.84(6) 5_657 1_565 ?
Mo3 O6 Mo3 106.76(10) 1_545 1_565 ?
Mo4 O6 Mn1 87.17(13) 1_565 2 ?
Mo4 O6 Mn1 87.17(13) . 2 ?
Mo3 O6 Mn1 117.12(16) . 2 ?
Mn2 O6 Mn1 24.92(16) 2 2 ?
Mn5 O6 Mn1 174.07(15) . 2 ?
Mo6 O6 Mn1 51.85(7) 5_657 2 ?
Mo3 O6 Mn1 105.78(9) 1_545 2 ?
Mo3 O6 Mn1 105.78(9) 1_565 2 ?
Mo4 O6 Mn2 67.10(10) 1_565 2_565 ?
Mo4 O6 Mn2 134.79(19) . 2_565 ?
Mo3 O6 Mn2 91.33(13) . 2_565 ?
Mn2 O6 Mn2 52.78(8) 2 2_565 ?
Mn5 O6 Mn2 124.89(9) . 2_565 ?
Mo6 O6 Mn2 82.04(12) 5_657 2_565 ?
Mo3 O6 Mn2 130.77(15) 1_545 2_565 ?
Mo3 O6 Mn2 51.30(8) 1_565 2_565 ?
Mn1 O6 Mn2 56.73(9) 2 2_565 ?
Mo4 O6 Mn2 134.79(18) 1_565 2_545 ?
Mo4 O6 Mn2 67.10(10) . 2_545 ?
Mo3 O6 Mn2 91.33(13) . 2_545 ?
Mn2 O6 Mn2 52.78(8) 2 2_545 ?
Mn5 O6 Mn2 124.89(9) . 2_545 ?
Mo6 O6 Mn2 82.04(12) 5_657 2_545 ?
Mo3 O6 Mn2 51.30(9) 1_545 2_545 ?
Mo3 O6 Mn2 130.77(15) 1_565 2_545 ?
Mn1 O6 Mn2 56.73(9) 2 2_545 ?
Mn2 O6 Mn2 105.56(16) 2_565 2_545 ?
Mo4 O6 Mo5 52.72(9) 1_565 . ?
Mo4 O6 Mo5 52.72(9) . . ?
Mo3 O6 Mo5 123.22(17) . . ?
Mn2 O6 Mo5 144.6(2) 2 . ?
Mn5 O6 Mo5 54.41(8) . . ?
Mo6 O6 Mo5 67.81(7) 5_657 . ?
Mo3 O6 Mo5 109.07(8) 1_545 . ?
Mo3 O6 Mo5 109.07(8) 1_565 . ?
Mn1 O6 Mo5 119.66(11) 2 . ?
Mn2 O6 Mo5 119.53(10) 2_565 . ?
Mn2 O6 Mo5 119.53(10) 2_545 . ?
Mo1 O7 Mo3 83.99(14) . 2_554 ?
Mo1 O7 Mo3 83.99(14) . 2_564 ?
Mo3 O7 Mo3 85.12(18) 2_554 2_564 ?
Mo1 O7 Mn3 105.85(17) . 1_565 ?
Mo3 O7 Mn3 169.6(2) 2_554 1_565 ?
Mo3 O7 Mn3 98.93(4) 2_564 1_565 ?
Mo1 O7 Mn3 105.85(17) . . ?
Mo3 O7 Mn3 98.93(4) 2_554 . ?
Mo3 O7 Mn3 169.6(2) 2_564 . ?
Mn3 O7 Mn3 75.54(15) 1_565 . ?
Mo1 O7 Mn2 144.74(12) . . ?
Mo3 O7 Mn2 81.20(12) 2_554 . ?
Mo3 O7 Mn2 126.0(2) 2_564 . ?
Mn3 O7 Mn2 88.75(17) 1_565 . ?
Mn3 O7 Mn2 46.12(13) . . ?
Mo1 O7 Mn2 144.74(12) . 1_565 ?
Mo3 O7 Mn2 126.0(2) 2_554 1_565 ?
Mo3 O7 Mn2 81.20(12) 2_564 1_565 ?
Mn3 O7 Mn2 46.12(13) 1_565 1_565 ?
Mn3 O7 Mn2 88.75(17) . 1_565 ?
Mn2 O7 Mn2 66.46(17) . 1_565 ?
Mo1 O7 Mo1 53.72(6) . 1_565 ?
Mo3 O7 Mo1 118.90(16) 2_554 1_565 ?
Mo3 O7 Mo1 52.61(6) 2_564 1_565 ?
Mn3 O7 Mo1 70.60(6) 1_565 1_565 ?
Mn3 O7 Mo1 130.95(17) . 1_565 ?
Mn2 O7 Mo1 157.66(14) . 1_565 ?
Mn2 O7 Mo1 92.37(7) 1_565 1_565 ?
Mo1 O7 Mo1 53.72(6) . 1_545 ?
Mo3 O7 Mo1 52.61(6) 2_554 1_545 ?
Mo3 O7 Mo1 118.90(16) 2_564 1_545 ?
Mn3 O7 Mo1 130.95(17) 1_565 1_545 ?
Mn3 O7 Mo1 70.60(6) . 1_545 ?
Mn2 O7 Mo1 92.37(7) . 1_545 ?
Mn2 O7 Mo1 157.66(14) 1_565 1_545 ?
Mo1 O7 Mo1 107.44(11) 1_565 1_545 ?
Mo1 O7 Mo2 50.26(10) . 2_554 ?
Mo3 O7 Mo2 51.13(10) 2_554 2_554 ?
Mo3 O7 Mo2 51.13(10) 2_564 2_554 ?
Mn3 O7 Mo2 138.16(10) 1_565 2_554 ?
Mn3 O7 Mo2 138.16(10) . 2_554 ?
Mn2 O7 Mo2 131.41(16) . 2_554 ?
Mn2 O7 Mo2 131.41(16) 1_565 2_554 ?
Mo1 O7 Mo2 67.77(7) 1_565 2_554 ?
Mo1 O7 Mo2 67.77(7) 1_545 2_554 ?
Mo1 O7 Mo4 143.78(19) . 2_554 ?
Mo3 O7 Mo4 69.74(12) 2_554 2_554 ?
Mo3 O7 Mo4 69.74(12) 2_564 2_554 ?
Mn3 O7 Mo4 102.59(13) 1_565 2_554 ?
Mn3 O7 Mo4 102.59(13) . 2_554 ?
Mn2 O7 Mo4 56.52(13) . 2_554 ?
Mn2 O7 Mo4 56.52(13) 1_565 2_554 ?
Mo1 O7 Mo4 118.51(8) 1_565 2_554 ?
Mo1 O7 Mo4 118.51(8) 1_545 2_554 ?
Mo2 O7 Mo4 93.52(11) 2_554 2_554 ?
Mo4 O8 Mn4 144.5(2) . . ?
Mo4 O8 Mo5 86.44(13) . . ?
Mn4 O8 Mo5 118.25(16) . . ?
Mo4 O8 Mo5 86.44(13) . 1_545 ?
Mn4 O8 Mo5 118.25(16) . 1_545 ?
Mo5 O8 Mo5 86.12(15) . 1_545 ?
Mo4 O8 Mn5 118.83(16) . 1_545 ?
Mn4 O8 Mn5 42.32(9) . 1_545 ?
Mo5 O8 Mn5 154.5(2) . 1_545 ?
Mo5 O8 Mn5 91.54(7) 1_545 1_545 ?
Mo4 O8 Mn5 118.83(15) . . ?
Mn4 O8 Mn5 42.32(9) . . ?
Mo5 O8 Mn5 91.54(7) . . ?
Mo5 O8 Mn5 154.5(2) 1_545 . ?
Mn5 O8 Mn5 79.74(15) 1_545 . ?
Mo4 O8 Mn3 173.47(18) . . ?
Mn4 O8 Mn3 42.05(15) . . ?
Mo5 O8 Mn3 88.78(12) . . ?
Mo5 O8 Mn3 88.78(12) 1_545 . ?
Mn5 O8 Mn3 65.72(11) 1_545 . ?
Mn5 O8 Mn3 65.72(11) . . ?
Mo4 O8 Mo6 120.09(16) . . ?
Mn4 O8 Mo6 95.43(18) . . ?
Mo5 O8 Mo6 53.22(9) . . ?
Mo5 O8 Mo6 53.22(9) 1_545 . ?
Mn5 O8 Mo6 105.95(14) 1_545 . ?
Mn5 O8 Mo6 105.95(14) . . ?
Mn3 O8 Mo6 53.38(7) . . ?
Mo4 O8 Mo4 53.94(5) . 1_565 ?
Mn4 O8 Mo4 118.62(9) . 1_565 ?
Mo5 O8 Mo4 53.95(5) . 1_565 ?
Mo5 O8 Mo4 121.03(15) 1_545 1_565 ?
Mn5 O8 Mo4 143.33(16) 1_545 1_565 ?
Mn5 O8 Mo4 76.44(6) . 1_565 ?
Mn3 O8 Mo4 125.78(5) . 1_565 ?
Mo6 O8 Mo4 107.16(8) . 1_565 ?
Mo4 O8 Mo4 53.94(5) . 1_545 ?
Mn4 O8 Mo4 118.62(9) . 1_545 ?
Mo5 O8 Mo4 121.03(15) . 1_545 ?
Mo5 O8 Mo4 53.95(5) 1_545 1_545 ?
Mn5 O8 Mo4 76.44(6) 1_545 1_545 ?
Mn5 O8 Mo4 143.33(16) . 1_545 ?
Mn3 O8 Mo4 125.78(5) . 1_545 ?
Mo6 O8 Mo4 107.16(8) . 1_545 ?
Mo4 O8 Mo4 107.89(11) 1_565 1_545 ?
Mo4 O8 Mn4 118.73(10) . 1_545 ?
Mn4 O8 Mn4 53.80(8) . 1_545 ?
Mo5 O8 Mn4 146.16(18) . 1_545 ?
Mo5 O8 Mn4 74.25(8) 1_545 1_545 ?
Mn5 O8 Mn4 17.45(9) 1_545 1_545 ?
Mn5 O8 Mn4 94.63(14) . 1_545 ?
Mn3 O8 Mn4 63.99(9) . 1_545 ?
Mo6 O8 Mn4 93.20(11) . 1_545 ?
Mo4 O8 Mn4 159.28(15) 1_565 1_545 ?
Mo4 O8 Mn4 68.32(6) 1_545 1_545 ?
Mo4 O8 Mn4 118.73(10) . 1_565 ?
Mn4 O8 Mn4 53.80(8) . 1_565 ?
Mo5 O8 Mn4 74.25(8) . 1_565 ?
Mo5 O8 Mn4 146.16(18) 1_545 1_565 ?
Mn5 O8 Mn4 94.63(14) 1_545 1_565 ?
Mn5 O8 Mn4 17.45(9) . 1_565 ?
Mn3 O8 Mn4 63.99(9) . 1_565 ?
Mo6 O8 Mn4 93.20(11) . 1_565 ?
Mo4 O8 Mn4 68.32(6) 1_565 1_565 ?
Mo4 O8 Mn4 159.28(15) 1_545 1_565 ?
Mn4 O8 Mn4 107.60(16) 1_545 1_565 ?
Mn4 O9 Mn4 89.6(3) 1_565 . ?
Mn4 O9 Mn5 44.90(15) 1_565 . ?
Mn4 O9 Mn5 44.90(15) . . ?
Mn4 O9 Mn2 178.0(3) 1_565 . ?
Mn4 O9 Mn2 91.92(12) . . ?
Mn5 O9 Mn2 136.73(15) . . ?
Mn4 O9 Mn2 91.92(12) 1_565 1_565 ?
Mn4 O9 Mn2 178.0(3) . 1_565 ?
Mn5 O9 Mn2 136.73(15) . 1_565 ?
Mn2 O9 Mn2 86.5(3) . 1_565 ?
Mn4 O9 Mn1 129.7(3) 1_565 . ?
Mn4 O9 Mn1 72.71(16) . . ?
Mn5 O9 Mn1 101.7(2) . . ?
Mn2 O9 Mn1 52.00(18) . . ?
Mn2 O9 Mn1 107.1(3) 1_565 . ?
Mn4 O9 Mn1 72.71(16) 1_565 1_565 ?
Mn4 O9 Mn1 129.7(3) . 1_565 ?
Mn5 O9 Mn1 101.7(2) . 1_565 ?
Mn2 O9 Mn1 107.1(3) . 1_565 ?
Mn2 O9 Mn1 52.00(18) 1_565 1_565 ?
Mn1 O9 Mn1 83.2(2) . 1_565 ?
Mn4 O9 Mn3 69.41(16) 1_565 1_565 ?
Mn4 O9 Mn3 125.1(3) . 1_565 ?
Mn5 O9 Mn3 101.4(2) . 1_565 ?
Mn2 O9 Mn3 108.7(3) . 1_565 ?
Mn2 O9 Mn3 54.50(18) 1_565 1_565 ?
Mn1 O9 Mn3 156.9(3) . 1_565 ?
Mn1 O9 Mn3 92.68(8) 1_565 1_565 ?
Mn4 O9 Mn3 125.1(3) 1_565 . ?
Mn4 O9 Mn3 69.41(16) . . ?
Mn5 O9 Mn3 101.4(2) . . ?
Mn2 O9 Mn3 54.50(18) . . ?
Mn2 O9 Mn3 108.7(3) 1_565 . ?
Mn1 O9 Mn3 92.68(8) . . ?
Mn1 O9 Mn3 156.9(3) 1_565 . ?
Mn3 O9 Mn3 82.2(2) 1_565 . ?
Mn4 O9 Mn5 9.49(10) 1_565 1_565 ?
Mn4 O9 Mn5 98.9(2) . 1_565 ?
Mn5 O9 Mn5 54.09(9) . 1_565 ?
Mn2 O9 Mn5 169.1(2) . 1_565 ?
Mn2 O9 Mn5 82.65(10) 1_565 1_565 ?
Mn1 O9 Mn5 131.0(2) . 1_565 ?
Mn1 O9 Mn5 65.21(9) 1_565 1_565 ?
Mn3 O9 Mn5 65.35(9) 1_565 1_565 ?
Mn3 O9 Mn5 130.4(2) . 1_565 ?
Mn4 O9 Mn5 98.9(2) 1_565 1_545 ?
Mn4 O9 Mn5 9.49(10) . 1_545 ?
Mn5 O9 Mn5 54.09(9) . 1_545 ?
Mn2 O9 Mn5 82.65(10) . 1_545 ?
Mn2 O9 Mn5 169.1(2) 1_565 1_545 ?
Mn1 O9 Mn5 65.21(9) . 1_545 ?
Mn1 O9 Mn5 131.0(2) 1_565 1_545 ?
Mn3 O9 Mn5 130.4(2) 1_565 1_545 ?
Mn3 O9 Mn5 65.35(9) . 1_545 ?
Mn5 O9 Mn5 108.19(18) 1_565 1_545 ?

loop_
_geom_bond_atom_site_label_1
_geom_bond_atom_site_label_2
_geom_bond_distance
_geom_bond_site_symmetry_2
_geom_bond_publ_flag
Mo1 O4 2.040(3) 1_565 ?
Mo1 O4 2.040(3) . ?
Mo1 O5 2.055(4) . ?
Mo1 O7 2.075(4) . ?
Mo1 Mo2 2.7702(6) 2_554 ?
Mo1 Mo3 2.7868(6) 2_554 ?
Mo1 Mo3 2.7868(6) 2_564 ?
Mo1 Mo2 2.8108(6) 6_667 ?
Mo1 Mo2 2.8108(6) 6_657 ?
Mo1 Mo1 2.8273(2) 1_565 ?
Mo1 Mo1 2.8273(2) 1_545 ?
Mo1 O5 3.495(2) 1_565 ?
Mo1 O5 3.495(2) 1_545 ?
Mo1 Mn3 3.4999(17) . ?
Mo2 O2 2.052(4) . ?
Mo2 O5 2.081(3) 6_547 ?
Mo2 O5 2.081(3) 6_557 ?
Mo2 Mo1 2.7702(6) 2 ?
Mo2 Mo3 2.8005(6) . ?
Mo2 Mo3 2.8005(6) 1_545 ?
Mo2 Mo1 2.8108(6) 6_547 ?
Mo2 Mo1 2.8108(6) 6_557 ?
Mo2 Mo2 2.8273(2) 1_565 ?
Mo2 Mo2 2.8273(2) 1_545 ?
Mo2 Mo2 2.8652(8) 5_547 ?
Mo2 Mo2 2.8652(8) 5_557 ?
Mo2 Mn1 3.3338(19) . ?
Mo2 O4 3.466(5) 6_557 ?
Mo3 O2 2.070(3) . ?
Mo3 O2 2.070(3) 1_565 ?
Mo3 O7 2.090(4) 2_565 ?
Mo3 O7 2.090(4) 2 ?
Mo3 O6 2.101(4) . ?
Mo3 Mo1 2.7868(6) 2 ?
Mo3 Mo1 2.7868(6) 2_565 ?
Mo3 Mo2 2.8005(6) 1_565 ?
Mo3 Mo3 2.8273(2) 1_565 ?
Mo3 Mo3 2.8273(2) 1_545 ?
Mo3 Mn5 3.047(2) . ?
Mo3 Mn2 3.062(5) 2 ?
Mo3 Mn3 3.3455(18) 2 ?
Mo4 O8 2.058(4) . ?
Mo4 O6 2.059(3) . ?
Mo4 O6 2.059(3) 1_545 ?
Mo4 O1 2.093(4) 2 ?
Mo4 Mo6 2.7885(6) 5_657 ?
Mo4 Mo6 2.7885(6) 5_647 ?
Mo4 Mo4 2.8273(2) 1_565 ?
Mo4 Mo4 2.8273(2) 1_545 ?
Mo4 Mo5 2.8275(6) 1_545 ?
Mo4 Mo5 2.8275(6) . ?
Mo4 Mo5 2.8321(6) 5_657 ?
Mo4 Mn2 3.340(4) 2 ?
Mo4 Mn2 3.340(4) 2_545 ?
Mo4 O8 3.497(2) 1_545 ?
Mo5 O3 2.064(4) . ?
Mo5 O8 2.070(3) . ?
Mo5 O8 2.070(3) 1_565 ?
Mo5 Mo6 2.7718(6) 1_565 ?
Mo5 Mo6 2.7718(6) . ?
Mo5 Mo5 2.8270(8) 5_667 ?
Mo5 Mo5 2.8270(8) 5_657 ?
Mo5 Mo5 2.8273(2) 1_565 ?
Mo5 Mo5 2.8273(2) 1_545 ?
Mo5 Mo4 2.8275(6) 1_565 ?
Mo5 Mo4 2.8321(6) 5_657 ?
Mo5 Mn5 3.065(2) . ?
Mo5 O3 3.501(3) 1_545 ?
Mo6 O4 2.068(4) . ?
Mo6 O3 2.072(3) 1_545 ?
Mo6 O3 2.072(3) . ?
Mo6 O1 2.089(4) 6_657 ?
Mo6 O1 2.089(3) 6_647 ?
Mo6 Mo5 2.7718(6) 1_545 ?
Mo6 Mo4 2.7885(6) 5_657 ?
Mo6 Mo4 2.7885(6) 5_647 ?
Mo6 Mo6 2.8273(2) 1_565 ?
Mo6 Mo6 2.8273(2) 1_545 ?
Mo6 Mn1 3.0769(18) 6_657 ?
Mo6 Mn3 3.1072(18) . ?
Mo6 O8 3.461(4) . ?
Mn1 Mn2 1.839(6) . ?
Mn1 O9 2.129(5) 1_545 ?
Mn1 O9 2.129(5) . ?
Mn1 O1 2.311(4) 1_545 ?
Mn1 O1 2.311(4) . ?
Mn1 O5 2.338(4) 6_557 ?
Mn1 O5 2.338(4) 6_547 ?
Mn1 Mn4 2.453(5) . ?
Mn1 O4 2.770(5) 6_557 ?
Mn1 Mn1 2.8273(2) 1_565 ?
Mn1 Mn1 2.8273(2) 1_545 ?
Mn1 Mo6 3.0769(18) 6_557 ?
Mn1 Mn3 3.095(3) . ?
Mn1 Mn5 3.238(3) . ?
Mn2 Mn3 1.930(5) . ?
Mn2 O9 2.063(6) . ?
Mn2 O9 2.063(6) 1_545 ?
Mn2 O6 2.148(6) 2_554 ?
Mn2 O1 2.550(6) . ?
Mn2 O1 2.550(6) 1_545 ?
Mn2 O7 2.580(6) 1_545 ?
Mn2 O7 2.580(6) . ?
Mn2 Mn2 2.8273(2) 1_565 ?
Mn2 Mn2 2.8273(2) 1_545 ?
Mn2 Mn4 2.925(6) . ?
Mn2 Mo3 3.062(5) 2_554 ?
Mn2 Mo4 3.340(4) 2_544 ?
Mn3 O9 2.150(5) . ?
Mn3 O9 2.150(5) 1_545 ?
Mn3 O7 2.308(4) 1_545 ?
Mn3 O7 2.308(4) . ?
Mn3 O3 2.335(4) . ?
Mn3 O3 2.335(4) 1_545 ?
Mn3 Mn4 2.369(5) . ?
Mn3 O4 2.590(5) . ?
Mn3 Mn3 2.8273(2) 1_565 ?
Mn3 Mn3 2.8273(2) 1_545 ?
Mn3 Mn5 3.248(3) . ?
Mn4 Mn5 1.5481(19) . ?
Mn4 Mn5 1.5481(19) 1_545 ?
Mn4 O9 2.006(5) 1_545 ?
Mn4 O9 2.006(5) . ?
Mn4 O8 2.069(6) . ?
Mn4 O2 2.129(6) . ?
Mn4 Mn4 2.8273(2) 1_565 ?
Mn4 Mn4 2.8273(2) 1_545 ?
Mn4 O3 3.053(6) . ?
Mn4 O3 3.053(6) 1_545 ?
Mn4 O5 3.212(6) 6_547 ?
Mn5 Mn4 1.548(2) 1_565 ?
Mn5 O9 2.047(7) . ?
Mn5 O2 2.176(4) . ?
Mn5 O2 2.176(4) 1_565 ?
Mn5 O8 2.205(4) 1_565 ?
Mn5 O8 2.205(4) . ?
Mn5 Mn5 2.8273(2) 1_565 ?
Mn5 Mn5 2.8273(2) 1_545 ?
Mn5 O3 2.941(5) . ?
Mn5 O5 2.975(5) 6_557 ?
Mn5 O6 3.093(5) . ?
O1 Mo6 2.089(3) 6_557 ?
O1 Mo6 2.089(3) 6_567 ?
O1 Mo4 2.093(4) 2_554 ?
O1 Mn1 2.311(4) 1_565 ?
O1 Mn2 2.550(6) 1_565 ?
O1 Mo4 3.518(3) 2_544 ?
O1 Mo4 3.518(3) 2_564 ?
O1 Mo5 3.599(5) 6_557 ?
O1 Mo1 3.765(4) 6_557 ?
O2 Mo3 2.070(3) 1_545 ?
O2 Mn5 2.176(4) 1_545 ?
O2 Mo2 3.494(2) 1_545 ?
O2 Mo2 3.494(2) 1_565 ?
O2 Mo1 3.536(4) 2 ?
O2 Mn4 3.539(4) 1_545 ?
O3 Mo6 2.072(3) 1_565 ?
O3 Mn3 2.335(4) 1_565 ?
O3 Mn4 3.053(6) 1_565 ?
O3 Mo5 3.501(2) 1_565 ?
O3 Mo5 3.501(2) 1_545 ?
O3 Mo4 3.593(4) 5_657 ?
O4 Mo1 2.040(3) 1_545 ?
O4 Mn1 2.770(5) 6_657 ?
O4 Mo3 3.453(5) 2_554 ?
O4 Mo2 3.466(5) 6_657 ?
O4 Mo6 3.503(3) 1_565 ?
O4 Mo6 3.503(3) 1_545 ?
O4 Mn3 3.834(4) 1_545 ?
O4 Mn3 3.834(4) 1_565 ?
O4 Mn1 3.958(4) 6_667 ?
O5 Mo2 2.081(3) 6_657 ?
O5 Mo2 2.081(3) 6_667 ?
O5 Mn1 2.338(4) 6_667 ?
O5 Mn1 2.338(4) 6_657 ?
O5 Mn5 2.975(5) 6_657 ?
O5 Mn4 3.212(6) 6_667 ?
O5 Mn4 3.212(6) 6_657 ?
O5 Mo1 3.495(2) 1_545 ?
O5 Mo1 3.495(2) 1_565 ?
O5 Mo3 3.521(4) 6_657 ?
O5 Mo2 3.604(4) 2_554 ?
O6 Mo4 2.059(3) 1_565 ?
O6 Mn2 2.148(6) 2 ?
O6 Mo6 3.488(4) 5_657 ?
O6 Mo3 3.523(2) 1_545 ?
O6 Mo3 3.523(2) 1_565 ?
O6 Mn1 3.548(5) 2 ?
O6 Mn2 3.550(4) 2_565 ?
O6 Mn2 3.550(4) 2_545 ?
O7 Mo3 2.090(4) 2_554 ?
O7 Mo3 2.090(4) 2_564 ?
O7 Mn3 2.308(4) 1_565 ?
O7 Mn2 2.580(6) 1_565 ?
O7 Mo1 3.507(2) 1_565 ?
O7 Mo1 3.507(2) 1_545 ?
O7 Mo2 3.591(4) 2_554 ?
O7 Mo4 3.978(4) 2_554 ?
O8 Mo5 2.070(3) 1_545 ?
O8 Mn5 2.205(4) 1_545 ?
O8 Mo4 3.497(2) 1_565 ?
O8 Mo4 3.497(2) 1_545 ?
O8 Mn4 3.504(4) 1_545 ?
O8 Mn4 3.504(3) 1_565 ?
O9 Mn4 2.006(5) 1_565 ?
O9 Mn2 2.063(6) 1_565 ?
O9 Mn1 2.129(5) 1_565 ?
O9 Mn3 2.150(5) 1_565 ?
O9 Mn5 3.491(4) 1_565 ?
O9 Mn5 3.491(4) 1_545 ?
